data_1553575
loop_
_publ_author_name
'Ushiyama, Ayako'
'Hiroto, Satoru'
'Yuasa, Junpei'
'Kawai, Tsuyoshi'
'Shinokubo, Hiroshi'

_publ_section_title
;
 Synthesis of a figure-eight azahelicene dimer with high emission and CPL
 properties
;
_journal_issue 5
_journal_name_full 'Organic Chemistry Frontiers'
_journal_page_first 664
_journal_paper_doi 10.1039/C6QO00629A
_journal_volume 4
_journal_year 2017
_chemical_formula_sum 'C153.47 H187.47 Cl4.41 N2 Si8'
_chemical_formula_weight 2441.25
_chemical_name_systematic 'azahelicene dimer'
_space_group_crystal_system tetragonal
_space_group_IT_number 92
_space_group_name_Hall 'P 4abw 2nw'
_space_group_name_H-M_alt 'P 41 21 2'
_atom_sites_solution_hydrogens geom
_audit_creation_method SHELXL-2014
_audit_update_record
;
2016-10-01 deposited with the CCDC.
2016-11-01 downloaded from the CCDC.
;
_cell_angle_alpha 90
_cell_angle_beta 90
_cell_angle_gamma 90
_cell_formula_units_Z 8
_cell_length_a 21.2715(3)
_cell_length_b 21.2715(3)
_cell_length_c 64.3247(14)
_cell_measurement_reflns_used 33175
_cell_measurement_temperature 293(2)
_cell_measurement_theta_max 26.0590
_cell_measurement_theta_min 1.8680
_cell_volume 29105.4(9)
_computing_cell_refinement 'CrysAlisPro 1.171.38.41 (Rigaku OD, 2015)'
_computing_data_collection 'CrysAlisPro 1.171.38.41 (Rigaku OD, 2015)'
_computing_data_reduction 'CrysAlisPro 1.171.38.41 (Rigaku OD, 2015)'
_computing_structure_refinement 'SHELXL-2014 (Sheldrick, 2014)'
_diffrn_ambient_temperature 293(2)
_diffrn_measured_fraction_theta_full 0.974
_diffrn_measured_fraction_theta_max 1.000
_diffrn_measurement_device_type 'fine-focus sealed X-ray tube'
_diffrn_measurement_method 'Mo K\a'
_diffrn_radiation_type MoK\a
_diffrn_radiation_wavelength 0.71073
_diffrn_reflns_av_R_equivalents 0.4132
_diffrn_reflns_av_unetI/netI 0.1654
_diffrn_reflns_Laue_measured_fraction_full 0.974
_diffrn_reflns_Laue_measured_fraction_max 1.000
_diffrn_reflns_limit_h_max 25
_diffrn_reflns_limit_h_min -25
_diffrn_reflns_limit_k_max 23
_diffrn_reflns_limit_k_min -25
_diffrn_reflns_limit_l_max 76
_diffrn_reflns_limit_l_min -76
_diffrn_reflns_number 238424
_diffrn_reflns_point_group_measured_fraction_full 0.973
_diffrn_reflns_point_group_measured_fraction_max 1.000
_diffrn_reflns_theta_full 25.242
_diffrn_reflns_theta_max 25.000
_diffrn_reflns_theta_min 1.495
_exptl_absorpt_coefficient_mu 0.203
_exptl_absorpt_correction_T_max 3.297
_exptl_absorpt_correction_T_min 0.241
_exptl_absorpt_correction_type multi-scan
_exptl_crystal_colour red
_exptl_crystal_density_diffrn 1.114
_exptl_crystal_description prism
_exptl_crystal_F_000 10474
_exptl_crystal_recrystallization_method 'Re-crystallisation from solvent: chloroform'
_exptl_crystal_size_max 0.187
_exptl_crystal_size_mid 0.066
_exptl_crystal_size_min 0.016
_refine_diff_density_max 0.653
_refine_diff_density_min -0.463
_refine_diff_density_rms 0.129
_refine_ls_abs_structure_details
;
 Flack x determined using 3353 quotients [(I+)-(I-)]/[(I+)+(I-)]
 (Parsons, Flack and Wagner, Acta Cryst. B69 (2013) 249-259).
;
_refine_ls_abs_structure_Flack 1.06(10)
_refine_ls_extinction_method none
_refine_ls_goodness_of_fit_ref 1.172
_refine_ls_hydrogen_treatment constr
_refine_ls_matrix_type full
_refine_ls_number_parameters 1563
_refine_ls_number_reflns 25635
_refine_ls_number_restraints 123
_refine_ls_restrained_S_all 1.174
_refine_ls_R_factor_all 0.1947
_refine_ls_R_factor_gt 0.1475
_refine_ls_shift/su_max 0.088
_refine_ls_shift/su_mean 0.006
_refine_ls_structure_factor_coef Fsqd
_refine_ls_weighting_details 'w=1/[\s^2^(Fo^2^)+(0.2000P)^2^] where P=(Fo^2^+2Fc^2^)/3'
_refine_ls_weighting_scheme calc
_refine_ls_wR_factor_gt 0.3637
_refine_ls_wR_factor_ref 0.4128
_reflns_Friedel_coverage 0.805
_reflns_Friedel_fraction_full 0.973
_reflns_Friedel_fraction_max 1.000
_reflns_number_gt 15201
_reflns_number_total 25635
_reflns_threshold_expression 'I > 2\s(I)'
_cod_data_source_file c6qo00629a2.cif
_cod_data_source_block dimer_a
_cod_original_cell_volume 29105.4(10)
_cod_database_code 1553575
_shelx_space_group_comment
;
The symmetry employed for this shelxl refinement is uniquely defined
by the following loop, which should always be used as a source of
symmetry information in preference to the above space-group names.
They are only intended as comments.
;
_shelx_estimated_absorpt_t_min 0.14402
_shelx_estimated_absorpt_t_max 1.00000
_shelxl_version_number 2014-3

loop_
_space_group_symop_operation_xyz
'x, y, z'
'-x, -y, z+1/2'
'-y+1/2, x+1/2, z+1/4'
'y+1/2, -x+1/2, z+3/4'
'-x+1/2, y+1/2, -z+1/4'
'x+1/2, -y+1/2, -z+3/4'
'y, x, -z'
'-y, -x, -z+1/2'

loop_
_atom_site_label
_atom_site_type_symbol
_atom_site_fract_x
_atom_site_fract_y
_atom_site_fract_z
_atom_site_U_iso_or_equiv
_atom_site_adp_type
_atom_site_occupancy
_atom_site_site_symmetry_order
_atom_site_calc_flag
_atom_site_refinement_flags_posn
_atom_site_refinement_flags_adp
_atom_site_refinement_flags_occupancy
_atom_site_disorder_assembly
_atom_site_disorder_group
C1 C 0.3677(5) 0.4202(5) 0.37234(15) 0.039(2) Uani 1 1 d . . . . .
C2 C 0.3776(5) 0.4341(5) 0.39263(16) 0.044(3) Uani 1 1 d . . . . .
C3 C 0.3299(7) 0.4411(6) 0.40747(18) 0.059(3) Uani 1 1 d . . . . .
H3 H 0.3394 0.4511 0.4212 0.071 Uiso 1 1 calc R U . . .
C4 C 0.2699(5) 0.4329(5) 0.40141(17) 0.044(3) Uani 1 1 d . . . . .
H4 H 0.2376 0.4325 0.4111 0.053 Uiso 1 1 calc R U . . .
C5 C 0.2564(5) 0.4248(5) 0.37953(16) 0.043(2) Uani 1 1 d . . . . .
C6 C 0.1952(5) 0.4259(5) 0.37410(18) 0.047(3) Uani 1 1 d . . . . .
C7 C 0.1767(5) 0.4248(5) 0.35217(17) 0.046(3) Uani 1 1 d . . . . .
C8 C 0.1143(5) 0.4207(5) 0.3457(2) 0.051(3) Uani 1 1 d . . . . .
H8 H 0.0825 0.4183 0.3556 0.061 Uiso 1 1 calc R U . . .
C9 C 0.0992(6) 0.4202(5) 0.3255(2) 0.057(3) Uani 1 1 d . . . . .
H9 H 0.0578 0.4155 0.3211 0.068 Uiso 1 1 calc R U . . .
C10 C 0.1503(7) 0.4274(6) 0.3107(2) 0.058(3) Uani 1 1 d . . . . .
C11 C 0.2101(6) 0.4346(5) 0.31627(17) 0.048(3) Uani 1 1 d . . . . .
H11 H 0.2414 0.4416 0.3064 0.058 Uiso 1 1 calc R U . . .
C12 C 0.2246(5) 0.4310(6) 0.33796(17) 0.047(3) Uani 1 1 d . . . . .
C13 C 0.2880(6) 0.4336(5) 0.34408(16) 0.047(3) Uani 1 1 d . . . . .
C14 C 0.3057(5) 0.4248(5) 0.36492(15) 0.042(2) Uani 1 1 d . . . . .
C15 C 0.4298(5) 0.4103(5) 0.36335(16) 0.043(2) Uani 1 1 d . . . . .
C16 C 0.4722(6) 0.4273(6) 0.37884(16) 0.050(3) Uani 1 1 d . . . . .
C17 C 0.5358(6) 0.4313(6) 0.37559(18) 0.053(3) Uani 1 1 d . . . . .
H17 H 0.5624 0.4431 0.3864 0.064 Uiso 1 1 calc R U . . .
C18 C 0.5587(6) 0.4182(5) 0.35705(17) 0.050(3) Uani 1 1 d . . . . .
H18 H 0.6006 0.4268 0.3542 0.060 Uiso 1 1 calc R U . . .
C19 C 0.5202(6) 0.3909(6) 0.34136(18) 0.050(3) Uani 1 1 d . . . . .
C20 C 0.5480(6) 0.3679(6) 0.32303(18) 0.052(3) Uani 1 1 d . . . . .
C21 C 0.5122(6) 0.3317(6) 0.30927(17) 0.053(3) Uani 1 1 d . . . . .
C22 C 0.5397(6) 0.3073(7) 0.29070(18) 0.063(4) Uani 1 1 d . . . . .
H22 H 0.5807 0.3182 0.2872 0.075 Uiso 1 1 calc R U . . .
C23 C 0.5080(6) 0.2703(7) 0.27874(18) 0.061(3) Uani 1 1 d . . . . .
H23 H 0.5273 0.2547 0.2668 0.074 Uiso 1 1 calc R U . . .
C24 C 0.4458(6) 0.2525(6) 0.28293(17) 0.052(3) Uani 1 1 d . . . . .
C25 C 0.4178(5) 0.2769(5) 0.30031(17) 0.046(3) Uani 1 1 d . . . . .
H25 H 0.3763 0.2664 0.3033 0.055 Uiso 1 1 calc R U . . .
C26 C 0.4505(6) 0.3173(6) 0.31377(17) 0.050(3) Uani 1 1 d . . . . .
C27 C 0.4220(5) 0.3400(5) 0.33205(16) 0.044(3) Uani 1 1 d . . . . .
C28 C 0.4549(5) 0.3808(5) 0.34489(16) 0.040(2) Uani 1 1 d . . . . .
C29 C 0.1057(6) 0.1255(5) 0.14660(17) 0.050(3) Uani 1 1 d . . . . .
C30 C 0.0869(5) 0.0885(6) 0.12960(17) 0.052(3) Uani 1 1 d . . . . .
C31 C 0.0809(5) 0.0244(5) 0.13007(16) 0.045(3) Uani 1 1 d . . . . .
H31 H 0.0648 0.0026 0.1187 0.054 Uiso 1 1 calc R U . . .
C32 C 0.0988(6) -0.0062(6) 0.14727(17) 0.054(3) Uani 1 1 d . . . . .
H32 H 0.0915 -0.0492 0.1484 0.064 Uiso 1 1 calc R U . . .
C33 C 0.1284(5) 0.0256(5) 0.16366(16) 0.043(2) Uani 1 1 d . . . . .
C34 C 0.1546(5) -0.0106(6) 0.17979(17) 0.048(3) Uani 1 1 d . . . . .
C35 C 0.1961(5) 0.0198(5) 0.19396(17) 0.047(3) Uani 1 1 d . . . . .
C36 C 0.2243(6) -0.0156(6) 0.2106(2) 0.058(3) Uani 1 1 d . . . . .
H36 H 0.2150 -0.0580 0.2123 0.069 Uiso 1 1 calc R U . . .
C37 C 0.2634(7) 0.0128(7) 0.22325(19) 0.066(4) Uani 1 1 d . . . . .
H37 H 0.2796 -0.0098 0.2344 0.079 Uiso 1 1 calc R U . . .
C037 C 0.4763(10) 0.2723(10) 0.4043(3) 0.106(6) Uani 1 1 d . . . . .
H037 H 0.5008 0.3001 0.3952 0.127 Uiso 1 1 calc R U . . .
C38 C 0.2821(6) 0.0763(6) 0.22073(19) 0.055(3) Uani 1 1 d . . . . .
C39 C 0.2555(5) 0.1097(6) 0.20518(18) 0.053(3) Uani 1 1 d . . . . .
H39 H 0.2657 0.1519 0.2036 0.064 Uiso 1 1 calc R U . . .
C40 C 0.2125(6) 0.0819(6) 0.19127(17) 0.051(3) Uani 1 1 d . . . . .
C41 C 0.1834(5) 0.1193(6) 0.17542(17) 0.048(3) Uani 1 1 d . . . . .
C42 C 0.1384(5) 0.0907(6) 0.16248(16) 0.046(3) Uani 1 1 d . . . . .
C43 C 0.0958(6) 0.1887(6) 0.14092(17) 0.052(3) Uani 1 1 d . . . . .
C44 C 0.0802(6) 0.1867(6) 0.11980(17) 0.053(3) Uani 1 1 d . . . . .
C45 C 0.0714(6) 0.2417(7) 0.10735(18) 0.057(3) Uani 1 1 d . . . . .
H45 H 0.0587 0.2392 0.0935 0.068 Uiso 1 1 calc R U . . .
C46 C 0.0823(6) 0.2965(6) 0.1164(2) 0.057(3) Uani 1 1 d . . . . .
H46 H 0.0834 0.3325 0.1082 0.068 Uiso 1 1 calc R U . . .
C47 C 0.0925(5) 0.3026(5) 0.13841(17) 0.045(3) Uani 1 1 d . . . . .
C48 C 0.0969(6) 0.3608(6) 0.1466(2) 0.054(3) Uani 1 1 d . . . . .
C49 C 0.1039(5) 0.3685(6) 0.16806(19) 0.051(3) Uani 1 1 d . . . . .
C50 C 0.1127(6) 0.4307(7) 0.1771(2) 0.064(3) Uani 1 1 d . . . . .
H50 H 0.1155 0.4661 0.1687 0.076 Uiso 1 1 calc R U . . .
C51 C 0.1166(6) 0.4358(7) 0.1980(2) 0.065(4) Uani 1 1 d . . . . .
H51 H 0.1229 0.4753 0.2038 0.078 Uiso 1 1 calc R U . . .
C52 C 0.1116(6) 0.3860(6) 0.21075(19) 0.057(3) Uani 1 1 d . . . . .
C53 C 0.1008(6) 0.3278(6) 0.2027(2) 0.059(3) Uani 1 1 d . . . . .
H53 H 0.0953 0.2937 0.2116 0.071 Uiso 1 1 calc R U . . .
C54 C 0.0979(6) 0.3187(6) 0.18071(18) 0.053(3) Uani 1 1 d . . . . .
C55 C 0.0907(6) 0.2560(6) 0.17228(16) 0.049(3) Uani 1 1 d . . . . .
C56 C 0.0953(5) 0.2477(5) 0.15123(18) 0.046(3) Uani 1 1 d . . . . .
C57 C 0.1457(6) 0.4242(6) 0.3893(2) 0.054(3) Uani 1 1 d . . . . .
C58 C 0.1084(7) 0.4217(6) 0.4021(2) 0.061(3) Uani 1 1 d . . . . .
C59 C 0.1322(15) 0.3749(11) 0.4457(3) 0.205(19) Uani 1 1 d D . . . .
H59 H 0.1675 0.3554 0.4383 0.246 Uiso 1 1 calc R U . . .
C60 C 0.116(2) 0.336(2) 0.4644(4) 0.28(3) Uani 1 1 d D . . . .
H60A H 0.1186 0.3539 0.4776 0.333 Uiso 1 1 calc R U . . .
H60B H 0.1032 0.2948 0.4628 0.333 Uiso 1 1 calc R U . . .
C61 C 0.1509(14) 0.4392(8) 0.4530(4) 0.133(9) Uani 1 1 d D . . . .
H61A H 0.1154 0.4594 0.4593 0.199 Uiso 1 1 calc . U . . .
H61B H 0.1651 0.4637 0.4414 0.199 Uiso 1 1 calc . U . . .
H61C H 0.1842 0.4356 0.4630 0.199 Uiso 1 1 calc . U . . .
C62 C 0.0144(11) 0.4542(10) 0.4354(3) 0.113(7) Uani 1 1 d . . . . .
H62 H 0.0424 0.4859 0.4414 0.135 Uiso 1 1 calc R U . . .
C63 C -0.0310(11) 0.4317(12) 0.4532(4) 0.127(8) Uani 1 1 d . . . . .
H63A H -0.0549 0.4669 0.4582 0.190 Uiso 1 1 calc . U . . .
H63B H -0.0068 0.4142 0.4644 0.190 Uiso 1 1 calc . U . . .
H63C H -0.0591 0.4003 0.4478 0.190 Uiso 1 1 calc . U . . .
C64 C -0.0294(10) 0.4891(10) 0.4195(3) 0.100(6) Uani 1 1 d . . . . .
H64A H -0.0521 0.4588 0.4114 0.150 Uiso 1 1 calc . U . . .
H64B H -0.0044 0.5149 0.4105 0.150 Uiso 1 1 calc . U . . .
H64C H -0.0587 0.5151 0.4269 0.150 Uiso 1 1 calc . U . . .
C65 C 0.0292(8) 0.3223(8) 0.4181(2) 0.085(5) Uani 1 1 d . . . . .
H65 H 0.0154 0.3011 0.4308 0.102 Uiso 1 1 calc R U . . .
C66 C 0.0591(19) 0.2783(9) 0.4055(5) 0.24(2) Uani 1 1 d . . . . .
H66A H 0.0409 0.2661 0.3930 0.291 Uiso 1 1 calc R U . . .
H66B H 0.0974 0.2611 0.4095 0.291 Uiso 1 1 calc R U . . .
C67 C -0.0291(10) 0.3339(10) 0.4044(3) 0.106(6) Uani 1 1 d . . . . .
H67A H -0.0167 0.3559 0.3920 0.159 Uiso 1 1 calc . U . . .
H67B H -0.0591 0.3588 0.4119 0.159 Uiso 1 1 calc . U . . .
H67C H -0.0477 0.2944 0.4007 0.159 Uiso 1 1 calc . U . . .
C68 C 0.3326(6) 0.4550(6) 0.32881(18) 0.048(3) Uani 1 1 d . . . . .
C69 C 0.3633(7) 0.4793(6) 0.31609(17) 0.055(3) Uani 1 1 d . . . . .
C70 C 0.4881(7) 0.5203(7) 0.3017(2) 0.063(3) Uani 1 1 d . . . . .
H70 H 0.4997 0.4757 0.3011 0.075 Uiso 1 1 calc R U . . .
C71 C 0.5021(6) 0.5401(6) 0.3243(2) 0.059(3) Uani 1 1 d . . . . .
H71A H 0.5456 0.5327 0.3274 0.088 Uiso 1 1 calc . U . . .
H71B H 0.4763 0.5161 0.3336 0.088 Uiso 1 1 calc . U . . .
H71C H 0.4929 0.5840 0.3260 0.088 Uiso 1 1 calc . U . . .
C72 C 0.5296(9) 0.5510(13) 0.2857(3) 0.129(9) Uani 1 1 d . . . . .
H72A H 0.5175 0.5942 0.2841 0.193 Uiso 1 1 calc . U . . .
H72B H 0.5251 0.5296 0.2726 0.193 Uiso 1 1 calc . U . . .
H72C H 0.5726 0.5488 0.2902 0.193 Uiso 1 1 calc . U . . .
C73 C 0.372(3) 0.601(3) 0.2945(11) 0.137(16) Uani 0.59(3) 1 d D U P A 1
H151 H 0.3984 0.6170 0.3057 0.165 Uiso 0.59(3) 1 calc R U P A 1
C74 C 0.3965(19) 0.6449(18) 0.2781(6) 0.134(15) Uani 0.59(3) 1 d D U P A 1
H152 H 0.3701 0.6430 0.2660 0.201 Uiso 0.593 1 calc . U P A 1
H153 H 0.4385 0.6328 0.2744 0.201 Uiso 0.593 1 calc . U P A 1
H154 H 0.3968 0.6871 0.2835 0.201 Uiso 0.593 1 calc . U P A 1
C75 C 0.314(2) 0.632(3) 0.3020(7) 0.161(17) Uani 0.59(3) 1 d D U P A 1
H155 H 0.2937 0.6532 0.2907 0.242 Uiso 0.593 1 calc . U P A 1
H156 H 0.3242 0.6614 0.3127 0.242 Uiso 0.593 1 calc . U P A 1
H157 H 0.2855 0.6006 0.3075 0.242 Uiso 0.593 1 calc . U P A 1
C76 C 0.3882(8) 0.4833(9) 0.27001(19) 0.100(6) Uani 1 1 d D . . . .
H76 H 0.4068 0.5098 0.2592 0.120 Uiso 1 1 calc R U . . .
C77 C 0.3182(13) 0.480(2) 0.2659(3) 0.23(2) Uani 1 1 d . . . . .
H77A H 0.3030 0.4387 0.2693 0.338 Uiso 1 1 calc . U . . .
H77B H 0.3101 0.4888 0.2516 0.338 Uiso 1 1 calc . U . . .
H77C H 0.2969 0.5104 0.2744 0.338 Uiso 1 1 calc . U . . .
C78 C 0.4172(18) 0.4205(8) 0.2684(3) 0.194(18) Uani 1 1 d D . . . .
H78A H 0.3926 0.3857 0.2652 0.233 Uiso 1 1 calc R U . . .
H78B H 0.4602 0.4158 0.2705 0.233 Uiso 1 1 calc R U . . .
C79 C 0.6121(6) 0.3778(6) 0.31908(16) 0.054(3) Uani 1 1 d . . . . .
C80 C 0.6658(8) 0.3824(7) 0.3138(2) 0.070(4) Uani 1 1 d . . . . .
C81 C 0.7987(9) 0.4149(17) 0.3162(3) 0.182(10) Uani 1 1 d D U . . .
H81 H 0.7956 0.4606 0.3147 0.219 Uiso 1 1 calc R U . . .
C82 C 0.7946(10) 0.4032(14) 0.3389(3) 0.146(9) Uani 1 1 d D U . . .
H82A H 0.8355 0.3930 0.3442 0.219 Uiso 1 1 calc . U . . .
H82B H 0.7664 0.3687 0.3414 0.219 Uiso 1 1 calc . U . . .
H82C H 0.7791 0.4402 0.3457 0.219 Uiso 1 1 calc . U . . .
C83 C 0.8661(10) 0.3997(19) 0.3118(6) 0.219(12) Uani 1 1 d D U . . .
H83A H 0.8696 0.3808 0.2983 0.328 Uiso 1 1 calc R U . . .
H83B H 0.8814 0.3709 0.3222 0.328 Uiso 1 1 calc R U . . .
H83C H 0.8906 0.4376 0.3122 0.328 Uiso 1 1 calc R U . . .
C84 C 0.7608(12) 0.3066(11) 0.2919(4) 0.137(9) Uani 1 1 d D . . . .
H84 H 0.7187 0.2930 0.2876 0.165 Uiso 1 1 calc R U . . .
C85 C 0.7736(17) 0.2599(14) 0.3089(5) 0.196(17) Uani 1 1 d D . . . .
H85A H 0.7457 0.2246 0.3075 0.293 Uiso 1 1 calc . U . . .
H85B H 0.7668 0.2795 0.3222 0.293 Uiso 1 1 calc . U . . .
H85C H 0.8163 0.2457 0.3080 0.293 Uiso 1 1 calc . U . . .
C86 C 0.793(3) 0.309(2) 0.2713(5) 0.35(4) Uani 1 1 d D . . . .
H86A H 0.8350 0.3248 0.2731 0.527 Uiso 1 1 calc . U . . .
H86B H 0.7702 0.3373 0.2623 0.527 Uiso 1 1 calc . U . . .
H86C H 0.7942 0.2682 0.2653 0.527 Uiso 1 1 calc . U . . .
C87 C 0.754(2) 0.449(2) 0.2846(7) 0.36(3) Uani 1 1 d D U . . .
H165 H 0.7946 0.4501 0.2774 0.434 Uiso 1 1 calc R U . . .
C88 C 0.711(3) 0.504(3) 0.2810(7) 0.34(3) Uani 1 1 d D U . . .
H166 H 0.7272 0.5286 0.2698 0.506 Uiso 1 1 calc . U . . .
H167 H 0.7093 0.5286 0.2934 0.506 Uiso 1 1 calc . U . . .
H168 H 0.6699 0.4887 0.2776 0.506 Uiso 1 1 calc . U . . .
C89 C 0.697(2) 0.437(2) 0.2710(6) 0.35(3) Uani 1 1 d D U . . .
H169 H 0.6605 0.4342 0.2796 0.518 Uiso 1 1 calc . U . . .
H170 H 0.7029 0.3987 0.2635 0.518 Uiso 1 1 calc . U . . .
H171 H 0.6927 0.4714 0.2614 0.518 Uiso 1 1 calc . U . . .
C90 C 0.3625(5) 0.3157(5) 0.33701(16) 0.045(3) Uani 1 1 d . . . . .
C91 C 0.3136(5) 0.2851(5) 0.33892(15) 0.041(2) Uani 1 1 d . . . . .
C92 C 0.1987(6) 0.2656(6) 0.3149(2) 0.058(3) Uani 1 1 d . . . . .
H92 H 0.1749 0.3023 0.3196 0.070 Uiso 1 1 calc R U . . .
C93 C 0.2341(8) 0.2868(8) 0.2967(2) 0.079(4) Uani 1 1 d . . . . .
H93A H 0.2656 0.2561 0.2933 0.118 Uiso 1 1 calc . U . . .
H93B H 0.2540 0.3262 0.2998 0.118 Uiso 1 1 calc . U . . .
H93C H 0.2061 0.2919 0.2852 0.118 Uiso 1 1 calc . U . . .
C94 C 0.1494(7) 0.2172(9) 0.3080(3) 0.090(5) Uani 1 1 d . . . . .
H94A H 0.1242 0.2346 0.2970 0.135 Uiso 1 1 calc . U . . .
H94B H 0.1229 0.2068 0.3196 0.135 Uiso 1 1 calc . U . . .
H94C H 0.1701 0.1800 0.3031 0.135 Uiso 1 1 calc . U . . .
C95 C 0.2707(7) 0.1551(7) 0.3346(2) 0.066(4) Uani 1 1 d . . . . .
H95 H 0.2322 0.1300 0.3334 0.080 Uiso 1 1 calc R U . . .
C96 C 0.3052(7) 0.1297(7) 0.3536(2) 0.069(4) Uani 1 1 d . . . . .
H96A H 0.3187 0.0875 0.3509 0.103 Uiso 1 1 calc . U . . .
H96B H 0.2774 0.1301 0.3653 0.103 Uiso 1 1 calc . U . . .
H96C H 0.3411 0.1557 0.3564 0.103 Uiso 1 1 calc . U . . .
C97 C 0.3067(7) 0.1434(7) 0.3154(2) 0.071(4) Uani 1 1 d . . . . .
H97A H 0.3436 0.1693 0.3153 0.107 Uiso 1 1 calc . U . . .
H97B H 0.2810 0.1534 0.3036 0.107 Uiso 1 1 calc . U . . .
H97C H 0.3187 0.1000 0.3148 0.107 Uiso 1 1 calc . U . . .
C98 C 0.1984(7) 0.2484(6) 0.3626(2) 0.064(3) Uani 1 1 d . . . . .
H98 H 0.1732 0.2867 0.3610 0.077 Uiso 1 1 calc R U . . .
C99 C 0.2388(7) 0.2582(7) 0.3810(2) 0.067(4) Uani 1 1 d . . . . .
H99A H 0.2131 0.2676 0.3928 0.101 Uiso 1 1 calc . U . . .
H99B H 0.2670 0.2926 0.3784 0.101 Uiso 1 1 calc . U . . .
H99C H 0.2627 0.2207 0.3836 0.101 Uiso 1 1 calc . U . . .
C100 C 0.1527(6) 0.1952(7) 0.3663(2) 0.070(4) Uani 1 1 d . . . . .
H10A H 0.1747 0.1558 0.3657 0.105 Uiso 1 1 calc . U . . .
H10B H 0.1207 0.1959 0.3558 0.105 Uiso 1 1 calc . U . . .
H10C H 0.1336 0.2000 0.3797 0.105 Uiso 1 1 calc . U . . .
C101 C 0.1381(6) -0.0735(6) 0.18222(15) 0.049(3) Uani 1 1 d . . . . .
C102 C 0.1185(6) -0.1256(7) 0.18446(17) 0.058(3) Uani 1 1 d . . . . .
C103 C 0.0048(7) -0.1920(7) 0.1711(2) 0.064(3) Uani 1 1 d . . . . .
H103 H -0.0209 -0.2291 0.1742 0.077 Uiso 1 1 calc R U . . .
C104 C -0.0350(8) -0.1368(9) 0.1763(2) 0.083(5) Uani 1 1 d . . . . .
H10D H -0.0143 -0.0990 0.1718 0.125 Uiso 1 1 calc . U . . .
H10E H -0.0417 -0.1352 0.1910 0.125 Uiso 1 1 calc . U . . .
H10F H -0.0748 -0.1404 0.1693 0.125 Uiso 1 1 calc . U . . .
C105 C 0.0192(9) -0.1954(8) 0.1485(2) 0.085(5) Uani 1 1 d . . . . .
H10G H -0.0189 -0.1902 0.1407 0.128 Uiso 1 1 calc . U . . .
H10H H 0.0374 -0.2356 0.1453 0.128 Uiso 1 1 calc . U . . .
H10I H 0.0482 -0.1627 0.1449 0.128 Uiso 1 1 calc . U . . .
C106 C 0.0474(9) -0.1976(9) 0.2155(2) 0.094(6) Uani 1 1 d . . . . .
H106 H 0.0256 -0.1572 0.2168 0.113 Uiso 1 1 calc R U . . .
C107 C 0.0939(11) -0.1956(13) 0.2313(2) 0.136(10) Uani 1 1 d . . . . .
H10J H 0.0751 -0.1819 0.2441 0.204 Uiso 1 1 calc . U . . .
H10K H 0.1265 -0.1668 0.2273 0.204 Uiso 1 1 calc . U . . .
H10L H 0.1115 -0.2368 0.2332 0.204 Uiso 1 1 calc . U . . .
C108 C -0.0036(10) -0.2464(9) 0.2198(3) 0.109(7) Uani 1 1 d . . . . .
H10M H 0.0125 -0.2877 0.2170 0.163 Uiso 1 1 calc . U . . .
H10N H -0.0391 -0.2384 0.2109 0.163 Uiso 1 1 calc . U . . .
H10O H -0.0164 -0.2438 0.2341 0.163 Uiso 1 1 calc . U . . .
C109 C 0.1267(8) -0.2621(8) 0.1812(4) 0.103(6) Uani 1 1 d . . . . .
H109 H 0.1305 -0.2580 0.1661 0.124 Uiso 1 1 calc R U . . .
C110 C 0.1945(12) -0.2611(11) 0.1883(5) 0.148(10) Uani 1 1 d . . . . .
H11A H 0.1975 -0.2794 0.2019 0.222 Uiso 1 1 calc . U . . .
H11B H 0.2092 -0.2184 0.1888 0.222 Uiso 1 1 calc . U . . .
H11C H 0.2198 -0.2847 0.1788 0.222 Uiso 1 1 calc . U . . .
C111 C 0.0963(11) -0.3255(10) 0.1837(4) 0.136(9) Uani 1 1 d . . . . .
H11D H 0.1256 -0.3578 0.1798 0.204 Uiso 1 1 calc . U . . .
H11E H 0.0599 -0.3280 0.1749 0.204 Uiso 1 1 calc . U . . .
H11F H 0.0839 -0.3313 0.1979 0.204 Uiso 1 1 calc . U . . .
C112 C 0.2109(5) 0.1771(6) 0.17133(17) 0.045(3) Uani 1 1 d . . . . .
C113 C 0.2395(6) 0.2239(6) 0.1679(2) 0.058(3) Uani 1 1 d . . . . .
C114 C 0.2705(9) 0.3513(8) 0.1818(4) 0.100(6) Uani 1 1 d . . . . .
H114 H 0.2245 0.3524 0.1818 0.120 Uiso 1 1 calc R U . . .
C115 C 0.2856(11) 0.3296(10) 0.2034(4) 0.119(8) Uani 1 1 d . . . . .
H11G H 0.3302 0.3312 0.2055 0.179 Uiso 1 1 calc . U . . .
H11H H 0.2711 0.2872 0.2052 0.179 Uiso 1 1 calc . U . . .
H11I H 0.2650 0.3565 0.2133 0.179 Uiso 1 1 calc . U . . .
C116 C 0.2870(10) 0.4176(9) 0.1780(5) 0.137(10) Uani 1 1 d . . . . .
H11J H 0.2791 0.4417 0.1903 0.205 Uiso 1 1 calc . U . . .
H11K H 0.2618 0.4337 0.1668 0.205 Uiso 1 1 calc . U . . .
H11L H 0.3306 0.4206 0.1744 0.205 Uiso 1 1 calc . U . . .
C117 C 0.3682(8) 0.2649(8) 0.1623(3) 0.095(5) Uani 1 1 d . . . . .
H117 H 0.3749 0.2464 0.1485 0.114 Uiso 1 1 calc R U . . .
C118 C 0.3801(11) 0.2088(12) 0.1787(5) 0.168(12) Uani 1 1 d . . . . .
H11M H 0.4233 0.1960 0.1781 0.252 Uiso 1 1 calc . U . . .
H11N H 0.3536 0.1737 0.1754 0.252 Uiso 1 1 calc . U . . .
H11O H 0.3704 0.2233 0.1925 0.252 Uiso 1 1 calc . U . . .
C119 C 0.4191(8) 0.3203(12) 0.1644(4) 0.132(9) Uani 1 1 d . . . . .
H11P H 0.4160 0.3389 0.1779 0.198 Uiso 1 1 calc . U . . .
H11Q H 0.4112 0.3517 0.1540 0.198 Uiso 1 1 calc . U . . .
H11R H 0.4605 0.3033 0.1625 0.198 Uiso 1 1 calc . U . . .
C120 C 0.2662(8) 0.3209(9) 0.1357(3) 0.123(9) Uani 1 1 d D . . . .
H120 H 0.2272 0.3450 0.1374 0.148 Uiso 1 1 calc R U . . .
C121 C 0.2498(9) 0.2689(10) 0.1207(3) 0.103(6) Uani 1 1 d D . . . .
H12A H 0.2491 0.2853 0.1068 0.155 Uiso 1 1 calc . U . . .
H12B H 0.2091 0.2521 0.1241 0.155 Uiso 1 1 calc . U . . .
H12C H 0.2807 0.2361 0.1216 0.155 Uiso 1 1 calc . U . . .
C122 C 0.3132(11) 0.3671(12) 0.1270(5) 0.163(12) Uani 1 1 d D . . . .
H12D H 0.3396 0.3462 0.1171 0.244 Uiso 1 1 calc . U . . .
H12E H 0.3386 0.3836 0.1381 0.244 Uiso 1 1 calc . U . . .
H12F H 0.2913 0.4010 0.1203 0.244 Uiso 1 1 calc . U . . .
C123 C 0.0989(7) 0.4148(7) 0.1338(2) 0.062(3) Uani 1 1 d . . . . .
C124 C 0.1019(8) 0.4609(9) 0.1236(3) 0.088(5) Uani 1 1 d . . . . .
C125 C 0.0432(15) 0.5825(11) 0.1062(6) 0.181(12) Uani 1 1 d . U . . .
H125 H 0.0443 0.6077 0.0935 0.217 Uiso 1 1 calc R U . . .
C126 C 0.0376(14) 0.6296(14) 0.1255(7) 0.190(13) Uani 1 1 d . U . . .
H12G H 0.0211 0.6692 0.1208 0.285 Uiso 1 1 calc . U . . .
H12H H 0.0784 0.6360 0.1315 0.285 Uiso 1 1 calc . U . . .
H12I H 0.0099 0.6120 0.1358 0.285 Uiso 1 1 calc . U . . .
C127 C -0.0162(13) 0.5385(11) 0.1051(6) 0.165(11) Uani 1 1 d . U . . .
H12J H -0.0180 0.5129 0.1174 0.248 Uiso 1 1 calc . U . . .
H12K H -0.0132 0.5120 0.0931 0.248 Uiso 1 1 calc . U . . .
H12L H -0.0535 0.5637 0.1042 0.248 Uiso 1 1 calc . U . . .
C128 C 0.1854(9) 0.5692(12) 0.1166(4) 0.121(8) Uani 1 1 d . . . . .
H128 H 0.1945 0.6061 0.1080 0.145 Uiso 1 1 calc R U . . .
C129 C 0.2420(13) 0.5294(16) 0.1182(5) 0.170(13) Uani 1 1 d . . . . .
H12M H 0.2731 0.5506 0.1265 0.256 Uiso 1 1 calc . U . . .
H12N H 0.2586 0.5215 0.1046 0.256 Uiso 1 1 calc . U . . .
H12O H 0.2312 0.4902 0.1247 0.256 Uiso 1 1 calc . U . . .
C130 C 0.176(2) 0.589(2) 0.1392(5) 0.23(2) Uani 1 1 d . . . . .
H13A H 0.1402 0.5672 0.1449 0.338 Uiso 1 1 calc . U . . .
H13B H 0.1681 0.6336 0.1398 0.338 Uiso 1 1 calc . U . . .
H13C H 0.2126 0.5792 0.1472 0.338 Uiso 1 1 calc . U . . .
C131 C 0.133(2) 0.500(2) 0.0806(6) 0.251(17) Uani 1 1 d D U . . .
H131 H 0.1673 0.5287 0.0773 0.301 Uiso 1 1 calc R U . . .
C132 C 0.169(2) 0.4392(19) 0.0794(5) 0.241(18) Uani 1 1 d D U . . .
H13D H 0.1780 0.4296 0.0651 0.362 Uiso 1 1 calc . U . . .
H13E H 0.1446 0.4059 0.0854 0.362 Uiso 1 1 calc . U . . .
H13F H 0.2078 0.4435 0.0869 0.362 Uiso 1 1 calc . U . . .
C133 C 0.087(2) 0.522(2) 0.0642(5) 0.268(19) Uani 1 1 d D U . . .
H13G H 0.0563 0.5495 0.0705 0.401 Uiso 1 1 calc . U . . .
H13H H 0.0656 0.4864 0.0583 0.401 Uiso 1 1 calc . U . . .
H13I H 0.1089 0.5442 0.0535 0.401 Uiso 1 1 calc . U . . .
C134 C 0.3180(6) 0.1062(6) 0.23534(19) 0.054(3) Uani 1 1 d . . . . .
C135 C 0.3503(6) 0.1394(6) 0.2464(2) 0.055(3) Uani 1 1 d . . . . .
C136 C 0.3837(5) 0.1773(5) 0.25948(18) 0.048(3) Uani 1 1 d . . . . .
C137 C 0.4113(6) 0.2116(6) 0.26999(18) 0.051(3) Uani 1 1 d . . . . .
C138 C 0.1355(6) 0.4227(6) 0.2894(2) 0.059(3) Uani 1 1 d . . . . .
C139 C 0.1269(7) 0.4153(6) 0.2713(2) 0.061(3) Uani 1 1 d . . . . .
C140 C 0.1197(6) 0.4039(6) 0.2505(2) 0.063(3) Uani 1 1 d . . . . .
C141 C 0.1158(6) 0.3944(6) 0.2322(2) 0.062(3) Uani 1 1 d . . . . .
C142 C 0.0770(5) 0.2080(6) 0.18686(19) 0.050(3) Uani 1 1 d . . . . .
C143 C 0.0609(6) 0.1743(7) 0.20072(19) 0.058(3) Uani 1 1 d . . . . .
C144 C 0.1164(7) 0.1275(7) 0.24063(19) 0.069(4) Uani 1 1 d . . . . .
H144 H 0.1422 0.0940 0.2346 0.082 Uiso 1 1 calc R U . . .
C145 C 0.1553(7) 0.1875(8) 0.2403(2) 0.079(5) Uani 1 1 d . . . . .
H14A H 0.1323 0.2206 0.2470 0.119 Uiso 1 1 calc . U . . .
H14B H 0.1638 0.1993 0.2262 0.119 Uiso 1 1 calc . U . . .
H14C H 0.1942 0.1806 0.2475 0.119 Uiso 1 1 calc . U . . .
C146 C 0.1019(10) 0.1090(8) 0.2626(2) 0.091(5) Uani 1 1 d . . . . .
H14D H 0.1404 0.1030 0.2701 0.136 Uiso 1 1 calc . U . . .
H14E H 0.0782 0.0706 0.2626 0.136 Uiso 1 1 calc . U . . .
H14F H 0.0778 0.1417 0.2691 0.136 Uiso 1 1 calc . U . . .
C147 C -0.0200(8) 0.1752(9) 0.2376(3) 0.088(5) Uani 1 1 d D . . . .
H147 H -0.0288 0.1504 0.2501 0.106 Uiso 1 1 calc R U . . .
C148 C -0.0798(9) 0.1752(13) 0.2261(4) 0.125(8) Uani 1 1 d D . . . .
H14G H -0.1131 0.1890 0.2350 0.187 Uiso 1 1 calc . U . . .
H14H H -0.0886 0.1334 0.2212 0.187 Uiso 1 1 calc . U . . .
H14I H -0.0766 0.2031 0.2144 0.187 Uiso 1 1 calc . U . . .
C149 C -0.0034(10) 0.2358(10) 0.2453(3) 0.113(7) Uani 1 1 d D . . . .
H14J H -0.0296 0.2701 0.2429 0.135 Uiso 1 1 calc R U . . .
H14K H 0.0335 0.2411 0.2529 0.135 Uiso 1 1 calc R U . . .
C150 C 0.0095(11) 0.0534(10) 0.2202(3) 0.113(8) Uani 1 1 d . . . . .
H150 H -0.0262 0.0483 0.2297 0.135 Uiso 1 1 calc R U . . .
C151 C -0.0157(10) 0.0436(8) 0.1982(3) 0.098(6) Uani 1 1 d . . . . .
H15A H 0.0160 0.0551 0.1883 0.148 Uiso 1 1 calc . U . . .
H15B H -0.0523 0.0693 0.1962 0.148 Uiso 1 1 calc . U . . .
H15C H -0.0268 0.0002 0.1964 0.148 Uiso 1 1 calc . U . . .
C152 C 0.0525(13) 0.0023(11) 0.2244(3) 0.122(8) Uani 1 1 d . . . . .
H15D H 0.0330 -0.0369 0.2207 0.184 Uiso 1 1 calc . U . . .
H15E H 0.0629 0.0019 0.2389 0.184 Uiso 1 1 calc . U . . .
H15F H 0.0901 0.0078 0.2163 0.184 Uiso 1 1 calc . U . . .
Cl6 Cl 0.9203(9) 0.5595(9) 0.4962(3) 0.200(9) Uani 0.470(13) 1 d D U P . .
C2S C 0.929(2) 0.6335(14) 0.5057(5) 0.211(12) Uani 0.470(13) 1 d D U P . .
H2S H 0.9692 0.6399 0.5130 0.253 Uiso 0.470(13) 1 calc R U P . .
Cl5 Cl 0.8658(13) 0.6469(10) 0.5208(4) 0.251(12) Uani 0.470(13) 1 d D U P . .
Cl4 Cl 0.9200(10) 0.6816(9) 0.4845(3) 0.201(9) Uani 0.470(13) 1 d D U P . .
Cl1 Cl 0.4043(2) 0.2670(2) 0.39332(8) 0.1022(14) Uani 1 1 d . . . . .
Cl2 Cl 0.5179(3) 0.2078(2) 0.40660(9) 0.1095(16) Uani 1 1 d . . . . .
Cl3 Cl 0.4695(5) 0.3130(3) 0.42841(10) 0.171(4) Uani 1 1 d . . . . .
N1 N 0.4391(5) 0.4385(5) 0.39636(14) 0.052(2) Uani 1 1 d . . . . .
H179 H 0.4554 0.4472 0.4082 0.062 Uiso 1 1 calc R U . . .
N2 N 0.0711(5) 0.1281(5) 0.11381(14) 0.052(2) Uani 1 1 d . . . . .
H180 H 0.0574 0.1167 0.1018 0.062 Uiso 1 1 calc R U . . .
Si1 Si 0.0617(2) 0.3962(2) 0.42502(8) 0.0871(15) Uani 1 1 d . . . . .
Si2 Si 0.40423(19) 0.52133(19) 0.29528(5) 0.0583(9) Uani 1 1 d . . . . .
Si3 Si 0.7430(2) 0.3866(2) 0.30137(8) 0.0822(13) Uani 1 1 d . . . . .
Si4 Si 0.24442(16) 0.23802(16) 0.33779(5) 0.0521(8) Uani 1 1 d . . . . .
Si5 Si 0.0762(2) -0.19896(19) 0.18782(6) 0.0672(11) Uani 1 1 d . . . . .
Si6 Si 0.28684(19) 0.2942(2) 0.16225(9) 0.0861(15) Uani 1 1 d . . . . .
Si7 Si 0.1162(4) 0.5276(4) 0.10626(12) 0.136(3) Uani 1 1 d . . . . .
Si8 Si 0.0421(2) 0.1331(2) 0.22477(5) 0.0687(11) Uani 1 1 d . . . . .
C74A C 0.3822(19) 0.6433(18) 0.3112(6) 0.072(12) Uani 0.41(3) 1 d . U P A 3
H158 H 0.3742 0.6852 0.3063 0.108 Uiso 0.407 1 calc . U P A 3
H159 H 0.4253 0.6399 0.3155 0.108 Uiso 0.407 1 calc . U P A 3
H160 H 0.3552 0.6344 0.3228 0.108 Uiso 0.407 1 calc . U P A 3
C73A C 0.371(2) 0.602(3) 0.2958(11) 0.078(13) Uani 0.41(3) 1 d . U P A 3
H161 H 0.3913 0.6217 0.2839 0.093 Uiso 0.41(3) 1 calc R U P A 3
C75A C 0.306(2) 0.591(2) 0.2879(10) 0.110(15) Uani 0.41(3) 1 d . U P A 3
H162 H 0.2772 0.6159 0.2957 0.165 Uiso 0.41(3) 1 calc R U P A 3
H163 H 0.2960 0.5472 0.2894 0.165 Uiso 0.41(3) 1 calc R U P A 3
H164 H 0.3045 0.6024 0.2735 0.165 Uiso 0.41(3) 1 calc R U P A 3

loop_
_atom_site_aniso_label
_atom_site_aniso_U_11
_atom_site_aniso_U_22
_atom_site_aniso_U_33
_atom_site_aniso_U_23
_atom_site_aniso_U_13
_atom_site_aniso_U_12
C1 0.037(6) 0.033(6) 0.046(6) 0.001(4) 0.004(4) 0.005(4)
C2 0.034(6) 0.052(7) 0.046(6) 0.007(5) 0.010(5) -0.005(5)
C3 0.085(10) 0.056(8) 0.038(6) -0.004(5) 0.001(6) -0.002(7)
C4 0.039(6) 0.036(6) 0.059(7) 0.011(5) -0.004(5) -0.001(5)
C5 0.043(6) 0.037(6) 0.048(6) 0.004(5) 0.002(5) 0.003(5)
C6 0.035(6) 0.045(6) 0.062(7) 0.004(5) 0.015(5) -0.005(5)
C7 0.048(7) 0.035(6) 0.056(6) -0.009(5) -0.003(5) -0.003(5)
C8 0.026(5) 0.046(7) 0.080(8) 0.001(6) 0.004(5) 0.001(5)
C9 0.050(7) 0.034(6) 0.087(9) -0.005(6) -0.008(6) -0.003(5)
C10 0.067(9) 0.045(7) 0.062(7) 0.001(6) -0.016(6) -0.007(6)
C11 0.060(8) 0.035(6) 0.050(6) 0.002(5) -0.003(5) 0.005(5)
C12 0.038(6) 0.048(7) 0.053(6) 0.003(5) 0.000(5) -0.003(5)
C13 0.050(7) 0.050(7) 0.041(6) -0.002(5) 0.001(5) 0.001(5)
C14 0.041(6) 0.048(6) 0.037(5) -0.003(5) 0.005(4) -0.004(5)
C15 0.039(6) 0.046(6) 0.045(6) 0.008(5) 0.004(5) -0.002(5)
C16 0.059(8) 0.052(7) 0.039(6) -0.009(5) -0.002(5) -0.003(6)
C17 0.052(7) 0.061(8) 0.047(6) 0.000(5) -0.002(5) -0.020(6)
C18 0.058(7) 0.041(6) 0.050(6) -0.001(5) -0.010(5) 0.002(5)
C19 0.052(7) 0.046(7) 0.052(6) 0.005(5) -0.005(5) 0.002(5)
C20 0.047(7) 0.052(7) 0.057(7) -0.004(5) -0.008(5) -0.019(6)
C21 0.043(7) 0.075(9) 0.041(6) -0.008(5) -0.003(5) -0.009(6)
C22 0.049(7) 0.089(10) 0.050(7) -0.008(6) 0.004(6) -0.020(7)
C23 0.054(8) 0.086(10) 0.044(6) -0.011(6) 0.004(5) -0.006(7)
C24 0.044(7) 0.068(8) 0.045(6) 0.004(6) -0.013(5) -0.008(6)
C25 0.042(6) 0.048(7) 0.048(6) -0.007(5) 0.001(5) -0.005(5)
C26 0.054(7) 0.048(7) 0.048(6) 0.003(5) -0.011(5) -0.010(5)
C27 0.044(6) 0.047(6) 0.041(6) 0.000(5) 0.002(5) -0.008(5)
C28 0.037(6) 0.038(6) 0.045(6) -0.002(4) -0.004(4) -0.006(4)
C29 0.055(7) 0.043(7) 0.051(6) -0.004(5) -0.015(5) -0.018(5)
C30 0.038(6) 0.072(9) 0.045(6) 0.000(6) -0.010(5) -0.001(6)
C31 0.050(7) 0.046(7) 0.039(5) -0.001(5) -0.008(5) -0.004(5)
C32 0.046(7) 0.069(8) 0.046(6) -0.012(6) -0.003(5) 0.002(6)
C33 0.029(5) 0.052(7) 0.048(6) -0.003(5) 0.002(4) -0.006(5)
C34 0.039(6) 0.056(7) 0.049(6) -0.005(5) -0.007(5) -0.011(5)
C35 0.043(6) 0.043(6) 0.055(7) 0.002(5) -0.010(5) -0.013(5)
C36 0.050(7) 0.055(8) 0.067(8) -0.001(6) -0.010(6) -0.014(6)
C37 0.087(10) 0.062(9) 0.048(7) -0.009(6) -0.022(7) -0.010(7)
C037 0.115(16) 0.106(15) 0.096(13) -0.019(11) -0.012(11) 0.018(12)
C38 0.052(7) 0.052(7) 0.062(7) -0.004(6) -0.011(6) 0.004(6)
C39 0.043(7) 0.052(7) 0.066(7) -0.006(6) -0.011(6) -0.007(5)
C40 0.053(7) 0.050(7) 0.049(6) 0.000(5) -0.012(5) -0.009(6)
C41 0.039(6) 0.053(7) 0.053(6) 0.000(5) -0.003(5) 0.004(5)
C42 0.044(6) 0.055(7) 0.040(5) 0.003(5) -0.003(5) 0.001(5)
C43 0.044(7) 0.062(8) 0.050(6) 0.010(6) -0.009(5) -0.011(6)
C44 0.056(7) 0.062(8) 0.042(6) 0.002(5) -0.011(5) -0.002(6)
C45 0.050(7) 0.073(9) 0.048(6) 0.010(6) -0.009(5) -0.001(6)
C46 0.049(7) 0.053(8) 0.070(8) 0.013(6) 0.003(6) -0.006(6)
C47 0.032(6) 0.042(6) 0.060(7) 0.003(5) 0.004(5) -0.006(5)
C48 0.042(7) 0.051(7) 0.070(8) 0.004(6) 0.006(6) -0.010(5)
C49 0.038(6) 0.048(7) 0.068(8) 0.006(6) 0.001(5) -0.002(5)
C50 0.049(7) 0.056(8) 0.087(10) -0.001(7) -0.005(6) -0.009(6)
C51 0.057(8) 0.058(8) 0.080(9) -0.020(7) -0.016(7) -0.001(6)
C52 0.053(8) 0.057(8) 0.060(7) -0.002(6) -0.007(6) 0.012(6)
C53 0.066(8) 0.048(7) 0.063(8) 0.003(6) -0.012(6) -0.003(6)
C54 0.060(8) 0.045(7) 0.055(7) 0.003(5) -0.011(6) 0.004(6)
C55 0.054(7) 0.051(7) 0.043(6) 0.005(5) -0.006(5) -0.009(5)
C56 0.032(6) 0.043(6) 0.064(7) 0.011(5) -0.006(5) -0.002(5)
C57 0.046(7) 0.043(7) 0.073(8) -0.001(6) 0.008(6) 0.000(5)
C58 0.063(8) 0.046(7) 0.075(8) -0.009(6) 0.014(7) -0.019(6)
C59 0.25(3) 0.29(4) 0.074(12) 0.045(18) -0.058(17) -0.19(3)
C60 0.32(6) 0.41(7) 0.10(2) 0.03(3) -0.01(3) -0.10(5)
C61 0.21(3) 0.062(11) 0.129(17) -0.028(11) -0.047(17) 0.016(14)
C62 0.114(16) 0.108(16) 0.116(15) 0.018(12) 0.032(13) -0.026(13)
C63 0.099(15) 0.14(2) 0.139(18) -0.009(15) 0.042(13) -0.013(14)
C64 0.109(15) 0.100(14) 0.091(12) -0.004(10) 0.015(11) -0.030(12)
C65 0.089(12) 0.083(11) 0.081(10) 0.002(8) 0.024(9) -0.041(9)
C66 0.42(5) 0.059(12) 0.25(3) -0.074(16) 0.24(4) -0.10(2)
C67 0.106(15) 0.113(15) 0.099(13) -0.030(11) -0.007(11) -0.050(12)
C68 0.044(7) 0.045(7) 0.056(7) -0.001(5) -0.013(5) -0.006(5)
C69 0.074(9) 0.052(7) 0.040(6) 0.003(5) 0.001(6) 0.005(6)
C70 0.068(9) 0.058(8) 0.062(8) 0.007(6) 0.011(6) 0.000(7)
C71 0.061(8) 0.050(7) 0.066(8) 0.007(6) -0.001(6) -0.002(6)
C72 0.063(11) 0.22(3) 0.104(14) 0.078(16) 0.004(9) 0.015(13)
C73 0.13(3) 0.17(3) 0.12(2) 0.06(2) 0.06(2) 0.05(2)
C74 0.13(3) 0.12(3) 0.15(2) 0.08(2) 0.08(2) 0.04(2)
C75 0.17(3) 0.20(3) 0.11(2) 0.04(3) 0.07(2) 0.05(3)
C76 0.112(14) 0.158(19) 0.030(6) 0.001(8) -0.002(7) -0.046(13)
C77 0.15(2) 0.47(6) 0.057(11) -0.07(2) 0.025(12) -0.18(3)
C78 0.47(6) 0.049(10) 0.062(10) -0.016(8) -0.045(19) 0.04(2)
C79 0.054(8) 0.072(9) 0.037(6) -0.014(5) 0.004(5) -0.012(6)
C80 0.086(11) 0.070(10) 0.052(7) -0.019(6) 0.002(7) -0.009(8)
C81 0.080(12) 0.27(2) 0.200(19) -0.012(19) -0.018(14) -0.073(16)
C82 0.090(12) 0.22(2) 0.127(15) 0.091(16) -0.050(11) -0.072(14)
C83 0.082(15) 0.31(3) 0.27(3) -0.08(2) 0.004(17) -0.05(2)
C84 0.119(18) 0.126(19) 0.17(2) 0.019(16) 0.079(16) 0.036(15)
C85 0.22(3) 0.13(2) 0.24(3) 0.08(2) 0.09(3) 0.09(2)
C86 0.67(12) 0.20(4) 0.18(4) -0.12(3) 0.07(5) -0.12(6)
C87 0.41(4) 0.39(4) 0.28(3) 0.21(3) 0.20(3) 0.30(4)
C88 0.39(4) 0.38(4) 0.25(3) 0.21(3) 0.22(3) 0.31(4)
C89 0.40(4) 0.39(4) 0.24(3) 0.22(3) 0.23(3) 0.30(4)
C90 0.048(7) 0.047(7) 0.040(6) 0.005(5) 0.002(5) 0.010(5)
C91 0.047(6) 0.040(6) 0.036(5) 0.003(4) -0.002(5) 0.008(5)
C92 0.056(8) 0.054(8) 0.064(8) -0.005(6) -0.005(6) 0.008(6)
C93 0.085(11) 0.077(10) 0.075(10) -0.018(8) -0.022(8) 0.017(8)
C94 0.051(9) 0.123(15) 0.096(11) -0.030(10) -0.028(8) 0.008(9)
C95 0.053(8) 0.068(9) 0.078(9) -0.012(7) -0.006(7) -0.004(7)
C96 0.072(10) 0.056(8) 0.078(9) 0.005(7) 0.011(7) 0.001(7)
C97 0.073(10) 0.057(8) 0.083(10) -0.007(7) 0.007(8) 0.012(7)
C98 0.073(9) 0.044(7) 0.075(9) -0.007(6) 0.010(7) -0.010(6)
C99 0.073(9) 0.065(9) 0.064(8) -0.002(6) 0.009(7) -0.007(7)
C100 0.051(8) 0.060(9) 0.099(10) -0.007(7) 0.028(7) -0.014(6)
C101 0.063(8) 0.051(7) 0.034(5) -0.005(5) 0.001(5) -0.024(6)
C102 0.066(8) 0.069(9) 0.039(6) -0.007(6) -0.002(5) -0.015(7)
C103 0.060(8) 0.063(8) 0.071(8) -0.010(7) -0.001(6) -0.009(7)
C104 0.089(12) 0.093(12) 0.068(9) 0.010(8) -0.003(8) -0.037(10)
C105 0.103(13) 0.093(12) 0.061(9) 0.010(8) -0.010(8) -0.026(10)
C106 0.122(15) 0.103(13) 0.058(9) 0.011(8) -0.012(9) -0.055(11)
C107 0.144(18) 0.22(3) 0.046(8) 0.007(11) 0.000(10) -0.105(18)
C108 0.117(15) 0.113(15) 0.097(12) 0.033(10) -0.039(10) -0.089(13)
C109 0.075(12) 0.065(11) 0.170(19) 0.024(11) -0.003(12) -0.016(9)
C110 0.118(19) 0.100(16) 0.23(3) 0.014(17) -0.073(19) 0.026(14)
C111 0.109(17) 0.074(13) 0.22(3) -0.031(15) -0.005(17) -0.040(12)
C112 0.029(5) 0.053(7) 0.051(6) -0.005(5) -0.005(5) 0.005(5)
C113 0.040(7) 0.055(8) 0.077(8) -0.014(6) -0.004(6) 0.000(6)
C114 0.082(12) 0.063(10) 0.156(18) -0.006(11) -0.031(12) -0.018(9)
C115 0.115(17) 0.094(14) 0.148(19) -0.057(14) -0.003(14) -0.038(12)
C116 0.083(13) 0.057(11) 0.27(3) -0.004(14) -0.002(16) -0.011(10)
C117 0.065(10) 0.068(10) 0.152(16) 0.014(10) -0.013(10) -0.006(8)
C118 0.101(17) 0.101(17) 0.30(4) 0.02(2) -0.05(2) 0.060(14)
C119 0.043(9) 0.14(2) 0.21(2) 0.011(17) -0.005(12) 0.019(11)
C120 0.064(11) 0.106(16) 0.20(2) 0.073(17) 0.027(13) -0.003(11)
C121 0.070(11) 0.108(15) 0.132(16) 0.022(12) -0.005(11) -0.008(11)
C122 0.104(17) 0.13(2) 0.26(3) 0.09(2) 0.036(19) -0.012(15)
C123 0.060(8) 0.056(8) 0.069(8) 0.013(7) -0.002(6) 0.007(6)
C124 0.064(10) 0.096(13) 0.104(12) 0.022(10) 0.003(9) 0.020(9)
C125 0.17(2) 0.070(14) 0.31(3) 0.034(18) -0.01(2) -0.035(15)
C126 0.12(2) 0.11(2) 0.33(4) -0.07(2) 0.06(2) -0.024(16)
C127 0.118(19) 0.087(15) 0.29(3) 0.041(18) -0.03(2) -0.015(13)
C128 0.069(12) 0.146(19) 0.149(19) 0.074(16) 0.019(11) -0.010(12)
C129 0.12(2) 0.20(3) 0.19(3) 0.09(2) 0.082(19) 0.02(2)
C130 0.28(5) 0.25(4) 0.14(2) -0.01(2) -0.01(3) -0.18(4)
C131 0.36(5) 0.25(3) 0.15(2) -0.01(3) 0.09(2) -0.06(3)
C132 0.36(5) 0.22(3) 0.141(18) -0.04(2) 0.15(2) -0.07(3)
C133 0.37(5) 0.29(4) 0.14(2) -0.02(3) 0.10(3) -0.04(3)
C134 0.050(7) 0.050(7) 0.062(7) -0.003(6) -0.012(6) -0.007(6)
C135 0.039(6) 0.047(7) 0.079(8) -0.001(6) -0.011(6) 0.005(5)
C136 0.045(7) 0.044(7) 0.056(7) -0.010(5) -0.006(5) 0.006(5)
C137 0.049(7) 0.048(7) 0.054(6) -0.012(5) -0.004(5) -0.002(6)
C138 0.053(8) 0.042(7) 0.082(9) -0.012(6) -0.010(7) 0.013(6)
C139 0.066(9) 0.045(7) 0.072(9) 0.000(6) -0.021(7) -0.003(6)
C140 0.049(7) 0.058(8) 0.080(9) -0.009(7) -0.019(7) 0.009(6)
C141 0.057(8) 0.050(8) 0.078(9) -0.005(6) -0.017(7) 0.008(6)
C142 0.043(6) 0.045(7) 0.061(7) -0.015(6) -0.009(5) 0.000(5)
C143 0.061(8) 0.067(9) 0.045(6) -0.004(6) -0.006(6) 0.002(7)
C144 0.086(10) 0.066(9) 0.054(7) -0.006(6) -0.019(7) 0.008(8)
C145 0.064(9) 0.106(13) 0.068(9) -0.022(8) -0.014(7) -0.014(9)
C146 0.143(16) 0.070(10) 0.058(8) 0.013(7) -0.031(9) -0.007(10)
C147 0.074(11) 0.108(15) 0.083(11) 0.010(10) -0.006(8) 0.009(10)
C148 0.075(13) 0.15(2) 0.151(19) -0.013(15) -0.009(12) 0.006(13)
C149 0.114(16) 0.117(17) 0.107(14) 0.023(12) -0.009(12) 0.031(14)
C150 0.144(18) 0.109(15) 0.086(12) 0.043(11) -0.053(12) -0.046(14)
C151 0.129(16) 0.074(11) 0.092(12) -0.009(9) -0.014(11) -0.027(11)
C152 0.20(2) 0.106(15) 0.059(10) 0.011(9) -0.016(12) -0.041(16)
Cl6 0.140(14) 0.223(19) 0.237(18) -0.063(15) 0.028(12) -0.046(13)
C2S 0.19(2) 0.23(2) 0.21(2) -0.047(18) 0.054(18) -0.034(19)
Cl5 0.25(2) 0.24(2) 0.26(2) -0.053(17) 0.100(17) -0.038(18)
Cl4 0.200(18) 0.23(2) 0.173(15) -0.027(13) 0.020(13) -0.004(15)
Cl1 0.093(3) 0.093(3) 0.121(4) 0.006(3) -0.009(3) 0.005(3)
Cl2 0.101(4) 0.091(3) 0.137(4) 0.001(3) -0.010(3) 0.015(3)
Cl3 0.260(9) 0.133(5) 0.120(4) -0.025(4) -0.056(5) 0.097(6)
N1 0.055(6) 0.061(6) 0.038(5) -0.012(4) 0.000(4) 0.005(5)
N2 0.048(6) 0.061(7) 0.047(5) 0.001(5) -0.006(4) 0.005(5)
Si1 0.093(3) 0.066(3) 0.102(3) -0.016(2) 0.047(3) -0.023(2)
Si2 0.066(2) 0.067(2) 0.0418(17) 0.0056(15) 0.0027(15) -0.0069(18)
Si3 0.056(2) 0.078(3) 0.113(3) -0.010(2) 0.024(2) -0.006(2)
Si4 0.0447(19) 0.0444(18) 0.067(2) 0.0003(15) -0.0002(15) -0.0006(14)
Si5 0.082(3) 0.052(2) 0.068(2) 0.0006(17) -0.006(2) -0.019(2)
Si6 0.041(2) 0.056(2) 0.162(5) 0.011(3) 0.000(2) -0.0096(18)
Si7 0.139(6) 0.120(5) 0.149(6) 0.063(4) -0.023(5) -0.048(4)
Si8 0.080(3) 0.080(3) 0.0458(18) 0.0052(17) -0.0047(17) -0.012(2)
C74A 0.08(2) 0.07(2) 0.07(2) 0.017(15) -0.010(16) 0.031(17)
C73A 0.05(2) 0.08(2) 0.10(2) 0.009(19) -0.025(17) 0.033(17)
C75A 0.08(2) 0.10(3) 0.15(3) 0.01(2) -0.03(2) 0.04(2)

loop_
_atom_type_symbol
_atom_type_description
_atom_type_scat_dispersion_real
_atom_type_scat_dispersion_imag
_atom_type_scat_source
C C 0.0033 0.0016 'International Tables Vol C Tables 4.2.6.8 and 6.1.1.4'
H H 0.0000 0.0000 'International Tables Vol C Tables 4.2.6.8 and 6.1.1.4'
N N 0.0061 0.0033 'International Tables Vol C Tables 4.2.6.8 and 6.1.1.4'
Si Si 0.0817 0.0704 'International Tables Vol C Tables 4.2.6.8 and 6.1.1.4'
Cl Cl 0.1484 0.1585 'International Tables Vol C Tables 4.2.6.8 and 6.1.1.4'

loop_
_geom_angle_atom_site_label_1
_geom_angle_atom_site_label_2
_geom_angle_atom_site_label_3
_geom_angle
C2 C1 C14 117.3(9)
C2 C1 C15 105.8(9)
C14 C1 C15 136.5(9)
N1 C2 C1 109.9(9)
N1 C2 C3 125.5(11)
C1 C2 C3 124.5(11)
C4 C3 C2 118.4(11)
C4 C3 H3 120.8
C2 C3 H3 120.8
C3 C4 C5 119.1(11)
C3 C4 H4 120.5
C5 C4 H4 120.5
C6 C5 C14 123.1(10)
C6 C5 C4 116.2(10)
C14 C5 C4 120.1(10)
C5 C6 C57 122.1(11)
C5 C6 C7 120.6(10)
C57 C6 C7 117.2(11)
C12 C7 C8 120.9(11)
C12 C7 C6 116.1(10)
C8 C7 C6 122.9(11)
C9 C8 C7 121.2(11)
C9 C8 H8 119.4
C7 C8 H8 119.4
C8 C9 C10 117.2(12)
C8 C9 H9 121.4
C10 C9 H9 121.4
C11 C10 C138 119.0(13)
C11 C10 C9 123.3(12)
C138 C10 C9 117.6(12)
C10 C11 C12 117.6(11)
C10 C11 H11 121.2
C12 C11 H11 121.2
C7 C12 C13 121.8(10)
C7 C12 C11 119.6(11)
C13 C12 C11 118.5(10)
C12 C13 C14 121.4(10)
C12 C13 C68 117.0(10)
C14 C13 C68 121.0(10)
C1 C14 C13 125.9(10)
C1 C14 C5 118.2(9)
C13 C14 C5 115.8(10)
C16 C15 C28 117.5(10)
C16 C15 C1 105.5(9)
C28 C15 C1 136.3(10)
N1 C16 C17 129.1(11)
N1 C16 C15 107.7(11)
C17 C16 C15 123.1(10)
C18 C17 C16 119.3(11)
C18 C17 H17 120.3
C16 C17 H17 120.3
C17 C18 C19 121.0(12)
C17 C18 H18 119.5
C19 C18 H18 119.5
C20 C19 C28 119.5(10)
C20 C19 C18 119.6(11)
C28 C19 C18 120.7(11)
C21 C20 C79 119.8(11)
C21 C20 C19 119.5(11)
C79 C20 C19 120.6(10)
C26 C21 C20 120.5(11)
C26 C21 C22 119.0(11)
C20 C21 C22 120.4(11)
C23 C22 C21 120.4(12)
C23 C22 H22 119.8
C21 C22 H22 119.8
C22 C23 C24 122.8(12)
C22 C23 H23 118.6
C24 C23 H23 118.6
C25 C24 C23 117.8(11)
C25 C24 C137 119.3(11)
C23 C24 C137 123.0(12)
C24 C25 C26 121.3(11)
C24 C25 H25 119.4
C26 C25 H25 119.4
C21 C26 C25 118.6(11)
C21 C26 C27 120.7(10)
C25 C26 C27 120.6(11)
C28 C27 C90 123.4(10)
C28 C27 C26 119.5(10)
C90 C27 C26 117.0(10)
C27 C28 C19 119.5(10)
C27 C28 C15 125.0(10)
C19 C28 C15 115.2(9)
C30 C29 C43 106.8(10)
C30 C29 C42 113.7(11)
C43 C29 C42 138.3(10)
N2 C30 C31 127.6(10)
N2 C30 C29 107.7(11)
C31 C30 C29 124.5(10)
C32 C31 C30 118.4(10)
C32 C31 H31 120.8
C30 C31 H31 120.8
C31 C32 C33 121.0(12)
C31 C32 H32 119.5
C33 C32 H32 119.5
C42 C33 C32 120.2(11)
C42 C33 C34 121.4(10)
C32 C33 C34 117.9(11)
C101 C34 C33 120.6(10)
C101 C34 C35 121.4(11)
C33 C34 C35 117.9(11)
C40 C35 C34 120.9(11)
C40 C35 C36 119.4(10)
C34 C35 C36 119.7(11)
C37 C36 C35 118.9(12)
C37 C36 H36 120.5
C35 C36 H36 120.5
C36 C37 C38 123.1(13)
C36 C37 H37 118.5
C38 C37 H37 118.5
Cl2 C037 Cl1 118.0(13)
Cl2 C037 Cl3 111.8(11)
Cl1 C037 Cl3 108.8(12)
Cl2 C037 H037 105.7
Cl1 C037 H037 105.7
Cl3 C037 H037 105.7
C39 C38 C134 119.9(12)
C39 C38 C37 117.9(11)
C134 C38 C37 121.4(11)
C38 C39 C40 121.4(12)
C38 C39 H39 119.3
C40 C39 H39 119.3
C35 C40 C39 119.2(11)
C35 C40 C41 120.8(10)
C39 C40 C41 119.9(11)
C112 C41 C42 123.9(10)
C112 C41 C40 116.4(10)
C42 C41 C40 118.4(11)
C33 C42 C41 119.8(10)
C33 C42 C29 118.2(10)
C41 C42 C29 121.7(11)
C44 C43 C29 104.9(11)
C44 C43 C56 118.7(11)
C29 C43 C56 136.3(10)
N2 C44 C43 110.4(11)
N2 C44 C45 126.2(11)
C43 C44 C45 123.3(12)
C46 C45 C44 116.8(11)
C46 C45 H45 121.6
C44 C45 H45 121.6
C45 C46 C47 122.7(11)
C45 C46 H46 118.7
C47 C46 H46 118.7
C48 C47 C56 121.3(11)
C48 C47 C46 118.6(11)
C56 C47 C46 120.0(10)
C47 C48 C49 120.1(11)
C47 C48 C123 121.2(12)
C49 C48 C123 118.5(12)
C54 C49 C48 119.7(12)
C54 C49 C50 119.2(12)
C48 C49 C50 121.0(11)
C51 C50 C49 118.5(13)
C51 C50 H50 120.7
C49 C50 H50 120.7
C52 C51 C50 122.6(13)
C52 C51 H51 118.7
C50 C51 H51 118.7
C51 C52 C53 119.8(12)
C51 C52 C141 119.8(12)
C53 C52 C141 120.3(12)
C52 C53 C54 120.5(12)
C52 C53 H53 119.8
C54 C53 H53 119.8
C49 C54 C53 119.2(12)
C49 C54 C55 120.7(11)
C53 C54 C55 120.0(10)
C56 C55 C142 125.3(11)
C56 C55 C54 118.7(10)
C142 C55 C54 115.9(10)
C55 C56 C43 125.2(10)
C55 C56 C47 117.6(11)
C43 C56 C47 116.9(10)
C58 C57 C6 176.4(15)
C57 C58 Si1 162.7(13)
C60 C59 C61 108(3)
C60 C59 Si1 118(2)
C61 C59 Si1 101.3(18)
C60 C59 H59 109.6
C61 C59 H59 109.7
Si1 C59 H59 109.7
C59 C60 H60A 120.0
C59 C60 H60B 120.0
H60A C60 H60B 120.0
C59 C61 H61A 109.5
C59 C61 H61B 109.5
H61A C61 H61B 109.4
C59 C61 H61C 109.5
H61A C61 H61C 109.5
H61B C61 H61C 109.5
C64 C62 C63 104.6(18)
C64 C62 Si1 115.8(15)
C63 C62 Si1 115.0(16)
C64 C62 H62 107.0
C63 C62 H62 107.0
Si1 C62 H62 107.0
C62 C63 H63A 109.4
C62 C63 H63B 109.4
H63A C63 H63B 109.5
C62 C63 H63C 109.5
H63A C63 H63C 109.5
H63B C63 H63C 109.5
C62 C64 H64A 109.5
C62 C64 H64B 109.4
H64A C64 H64B 109.5
C62 C64 H64C 109.5
H64A C64 H64C 109.5
H64B C64 H64C 109.5
C66 C65 C67 98(2)
C66 C65 Si1 124.3(15)
C67 C65 Si1 108.4(13)
C66 C65 H65 108.3
C67 C65 H65 108.3
Si1 C65 H65 108.3
C65 C66 H66A 120.0
C65 C66 H66B 120.0
H66A C66 H66B 120.0
C65 C67 H67A 109.5
C65 C67 H67B 109.5
H67A C67 H67B 109.5
C65 C67 H67C 109.5
H67A C67 H67C 109.5
H67B C67 H67C 109.5
C69 C68 C13 170.7(13)
C68 C69 Si2 174.3(12)
C72 C70 C71 114.3(14)
C72 C70 Si2 114.4(11)
C71 C70 Si2 113.3(9)
C72 C70 H70 104.4
C71 C70 H70 104.4
Si2 C70 H70 104.4
C70 C71 H71A 109.5
C70 C71 H71B 109.5
H71A C71 H71B 109.5
C70 C71 H71C 109.5
H71A C71 H71C 109.5
H71B C71 H71C 109.5
C70 C72 H72A 109.4
C70 C72 H72B 109.5
H72A C72 H72B 109.5
C70 C72 H72C 109.5
H72A C72 H72C 109.5
H72B C72 H72C 109.5
C75 C73 C74 104(3)
C75 C73 Si2 136(4)
C74 C73 Si2 117(3)
C75 C73 H151 95.1
C74 C73 H151 95.0
Si2 C73 H151 95.0
C73 C74 H152 109.6
C73 C74 H153 109.4
H152 C74 H153 109.5
C73 C74 H154 109.5
H152 C74 H154 109.5
H153 C74 H154 109.3
C73 C75 H155 109.5
C73 C75 H156 109.3
H155 C75 H156 109.1
C73 C75 H157 109.7
H155 C75 H157 109.7
H156 C75 H157 109.4
C78 C76 C77 111(3)
C78 C76 Si2 112.5(11)
C77 C76 Si2 110.7(13)
C78 C76 H76 107.5
C77 C76 H76 107.5
Si2 C76 H76 107.5
C76 C77 H77A 109.5
C76 C77 H77B 109.5
H77A C77 H77B 109.5
C76 C77 H77C 109.5
H77A C77 H77C 109.5
H77B C77 H77C 109.5
C76 C78 H78A 120.0
C76 C78 H78B 120.0
H78A C78 H78B 120.0
C80 C79 C20 172.9(13)
C79 C80 Si3 170.4(12)
C82 C81 C83 102(2)
C82 C81 Si3 118.0(17)
C83 C81 Si3 120(2)
C82 C81 H81 105.1
C83 C81 H81 105.0
Si3 C81 H81 105.1
C81 C82 H82A 109.5
C81 C82 H82B 109.5
H82A C82 H82B 109.4
C81 C82 H82C 109.5
H82A C82 H82C 109.5
H82B C82 H82C 109.5
C81 C83 H83A 109.5
C81 C83 H83B 109.4
H83A C83 H83B 109.5
C81 C83 H83C 109.5
H83A C83 H83C 109.5
H83B C83 H83C 109.5
C86 C84 C85 126(3)
C86 C84 Si3 110(2)
C85 C84 Si3 114(2)
C86 C84 H84 100.2
C85 C84 H84 100.2
Si3 C84 H84 100.3
C84 C85 H85A 109.6
C84 C85 H85B 109.4
H85A C85 H85B 109.6
C84 C85 H85C 109.4
H85A C85 H85C 109.5
H85B C85 H85C 109.3
C84 C86 H86A 109.4
C84 C86 H86B 109.6
H86A C86 H86B 109.5
C84 C86 H86C 109.5
H86A C86 H86C 109.3
H86B C86 H86C 109.6
C88 C87 C89 63(4)
C88 C87 Si3 128(3)
C89 C87 Si3 98(3)
C88 C87 H165 116.1
C89 C87 H165 116.0
Si3 C87 H165 116.0
C87 C88 H166 109.4
C87 C88 H167 109.5
H166 C88 H167 109.4
C87 C88 H168 109.6
H166 C88 H168 109.5
H167 C88 H168 109.5
C87 C89 H169 109.6
C87 C89 H170 109.5
H169 C89 H170 109.4
C87 C89 H171 109.5
H169 C89 H171 109.5
H170 C89 H171 109.4
C91 C90 C27 167.8(12)
C90 C91 Si4 171.6(9)
C93 C92 C94 109.3(12)
C93 C92 Si4 117.3(10)
C94 C92 Si4 112.0(10)
C93 C92 H92 105.8
C94 C92 H92 105.8
Si4 C92 H92 105.8
C92 C93 H93A 109.5
C92 C93 H93B 109.5
H93A C93 H93B 109.5
C92 C93 H93C 109.5
H93A C93 H93C 109.5
H93B C93 H93C 109.4
C92 C94 H94A 109.4
C92 C94 H94B 109.5
H94A C94 H94B 109.5
C92 C94 H94C 109.5
H94A C94 H94C 109.5
H94B C94 H94C 109.5
C97 C95 C96 111.3(12)
C97 C95 Si4 114.0(11)
C96 C95 Si4 113.1(10)
C97 C95 H95 105.9
C96 C95 H95 105.9
Si4 C95 H95 105.9
C95 C96 H96A 109.5
C95 C96 H96B 109.5
H96A C96 H96B 109.5
C95 C96 H96C 109.5
H96A C96 H96C 109.5
H96B C96 H96C 109.5
C95 C97 H97A 109.5
C95 C97 H97B 109.5
H97A C97 H97B 109.5
C95 C97 H97C 109.5
H97A C97 H97C 109.5
H97B C97 H97C 109.5
C99 C98 C100 110.8(12)
C99 C98 Si4 113.0(10)
C100 C98 Si4 112.3(9)
C99 C98 H98 106.8
C100 C98 H98 106.8
Si4 C98 H98 106.8
C98 C99 H99A 109.5
C98 C99 H99B 109.5
H99A C99 H99B 109.5
C98 C99 H99C 109.5
H99A C99 H99C 109.5
H99B C99 H99C 109.5
C98 C100 H10A 109.5
C98 C100 H10B 109.5
H10A C100 H10B 109.5
C98 C100 H10C 109.5
H10A C100 H10C 109.5
H10B C100 H10C 109.5
C102 C101 C34 174.1(15)
C101 C102 Si5 170.7(13)
C104 C103 C105 112.0(13)
C104 C103 Si5 113.4(10)
C105 C103 Si5 113.1(11)
C104 C103 H103 105.9
C105 C103 H103 105.9
Si5 C103 H103 105.9
C103 C104 H10D 109.4
C103 C104 H10E 109.4
H10D C104 H10E 109.5
C103 C104 H10F 109.4
H10D C104 H10F 109.5
H10E C104 H10F 109.5
C103 C105 H10G 109.5
C103 C105 H10H 109.5
H10G C105 H10H 109.5
C103 C105 H10I 109.5
H10G C105 H10I 109.5
H10H C105 H10I 109.5
C107 C106 C108 112.9(14)
C107 C106 Si5 116.8(15)
C108 C106 Si5 113.0(12)
C107 C106 H106 104.2
C108 C106 H106 104.2
Si5 C106 H106 104.1
C106 C107 H10J 109.4
C106 C107 H10K 109.4
H10J C107 H10K 109.4
C106 C107 H10L 109.5
H10J C107 H10L 109.5
H10K C107 H10L 109.5
C106 C108 H10M 109.5
C106 C108 H10N 109.5
H10M C108 H10N 109.5
C106 C108 H10O 109.5
H10M C108 H10O 109.5
H10N C108 H10O 109.4
C111 C109 C110 113.0(18)
C111 C109 Si5 113.1(15)
C110 C109 Si5 119.6(16)
C111 C109 H109 102.8
C110 C109 H109 102.8
Si5 C109 H109 102.8
C109 C110 H11A 109.5
C109 C110 H11B 109.4
H11A C110 H11B 109.4
C109 C110 H11C 109.5
H11A C110 H11C 109.5
H11B C110 H11C 109.4
C109 C111 H11D 109.5
C109 C111 H11E 109.4
H11D C111 H11E 109.5
C109 C111 H11F 109.5
H11D C111 H11F 109.5
H11E C111 H11F 109.4
C113 C112 C41 174.1(12)
C112 C113 Si6 177.3(12)
C116 C114 C115 113.4(19)
C116 C114 Si6 119.4(19)
C115 C114 Si6 113.7(14)
C116 C114 H114 102.4
C115 C114 H114 102.4
Si6 C114 H114 102.4
C114 C115 H11G 109.5
C114 C115 H11H 109.5
H11G C115 H11H 109.4
C114 C115 H11I 109.5
H11G C115 H11I 109.4
H11H C115 H11I 109.5
C114 C116 H11J 109.5
C114 C116 H11K 109.5
H11J C116 H11K 109.5
C114 C116 H11L 109.5
H11J C116 H11L 109.5
H11K C116 H11L 109.5
C119 C117 C118 112.4(17)
C119 C117 Si6 112.8(12)
C118 C117 Si6 113.4(14)
C119 C117 H117 105.9
C118 C117 H117 105.9
Si6 C117 H117 105.9
C117 C118 H11M 109.5
C117 C118 H11N 109.5
H11M C118 H11N 109.5
C117 C118 H11O 109.5
H11M C118 H11O 109.5
H11N C118 H11O 109.4
C117 C119 H11P 109.5
C117 C119 H11Q 109.4
H11P C119 H11Q 109.5
C117 C119 H11R 109.5
H11P C119 H11R 109.5
H11Q C119 H11R 109.5
C121 C120 C122 113(2)
C121 C120 Si6 114.8(13)
C122 C120 Si6 112.6(17)
C121 C120 H120 105.0
C122 C120 H120 105.1
Si6 C120 H120 105.1
C120 C121 H12A 109.5
C120 C121 H12B 109.5
H12A C121 H12B 109.5
C120 C121 H12C 109.5
H12A C121 H12C 109.5
H12B C121 H12C 109.5
C120 C122 H12D 109.5
C120 C122 H12E 109.5
H12D C122 H12E 109.5
C120 C122 H12F 109.5
H12D C122 H12F 109.5
H12E C122 H12F 109.5
C124 C123 C48 177.6(18)
C123 C124 Si7 172.2(16)
C127 C125 C126 110(3)
C127 C125 Si7 106.5(16)
C126 C125 Si7 116(2)
C127 C125 H125 107.9
C126 C125 H125 107.9
Si7 C125 H125 108.0
C125 C126 H12G 109.5
C125 C126 H12H 109.5
H12G C126 H12H 109.5
C125 C126 H12I 109.5
H12G C126 H12I 109.5
H12H C126 H12I 109.4
C125 C127 H12J 109.5
C125 C127 H12K 109.5
H12J C127 H12K 109.5
C125 C127 H12L 109.4
H12J C127 H12L 109.4
H12K C127 H12L 109.5
C129 C128 C130 102(3)
C129 C128 Si7 114(2)
C130 C128 Si7 111.5(16)
C129 C128 H128 109.9
C130 C128 H128 109.9
Si7 C128 H128 109.9
C128 C129 H12M 109.4
C128 C129 H12N 109.5
H12M C129 H12N 109.5
C128 C129 H12O 109.5
H12M C129 H12O 109.5
H12N C129 H12O 109.5
C128 C130 H13A 109.4
C128 C130 H13B 109.5
H13A C130 H13B 109.6
C128 C130 H13C 109.4
H13A C130 H13C 109.5
H13B C130 H13C 109.5
C132 C131 C133 124(5)
C132 C131 Si7 116(3)
C133 C131 Si7 114(3)
C132 C131 H131 98.0
C133 C131 H131 98.1
Si7 C131 H131 98.1
C131 C132 H13D 109.6
C131 C132 H13E 109.5
H13D C132 H13E 109.4
C131 C132 H13F 109.6
H13D C132 H13F 109.4
H13E C132 H13F 109.4
C131 C133 H13G 109.3
C131 C133 H13H 109.5
H13G C133 H13H 109.7
C131 C133 H13I 109.3
H13G C133 H13I 109.4
H13H C133 H13I 109.6
C135 C134 C38 171.1(14)
C134 C135 C136 176.9(15)
C137 C136 C135 177.0(14)
C136 C137 C24 178.8(15)
C139 C138 C10 174.5(14)
C138 C139 C140 176.6(15)
C141 C140 C139 177.5(15)
C140 C141 C52 177.7(15)
C143 C142 C55 170.4(13)
C142 C143 Si8 170.1(12)
C146 C144 C145 110.1(12)
C146 C144 Si8 110.7(12)
C145 C144 Si8 113.3(10)
C146 C144 H144 107.5
C145 C144 H144 107.5
Si8 C144 H144 107.5
C144 C145 H14A 109.5
C144 C145 H14B 109.5
H14A C145 H14B 109.5
C144 C145 H14C 109.5
H14A C145 H14C 109.5
H14B C145 H14C 109.5
C144 C146 H14D 109.5
C144 C146 H14E 109.5
H14D C146 H14E 109.5
C144 C146 H14F 109.5
H14D C146 H14F 109.5
H14E C146 H14F 109.5
C149 C147 C148 113.0(18)
C149 C147 Si8 115.4(14)
C148 C147 Si8 113.7(14)
C149 C147 H147 104.4
C148 C147 H147 104.4
Si8 C147 H147 104.4
C147 C148 H14G 109.5
C147 C148 H14H 109.5
H14G C148 H14H 109.5
C147 C148 H14I 109.5
H14G C148 H14I 109.5
H14H C148 H14I 109.5
C147 C149 H14J 120.0
C147 C149 H14K 120.0
H14J C149 H14K 120.0
C152 C150 C151 107.0(19)
C152 C150 Si8 114.9(15)
C151 C150 Si8 113.8(12)
C152 C150 H150 106.9
C151 C150 H150 106.9
Si8 C150 H150 106.9
C150 C151 H15A 109.5
C150 C151 H15B 109.5
H15A C151 H15B 109.4
C150 C151 H15C 109.5
H15A C151 H15C 109.5
H15B C151 H15C 109.5
C150 C152 H15D 109.4
C150 C152 H15E 109.4
H15D C152 H15E 109.5
C150 C152 H15F 109.5
H15D C152 H15F 109.5
H15E C152 H15F 109.5
Cl5 C2S Cl6 106(2)
Cl5 C2S Cl4 105(2)
Cl6 C2S Cl4 105(2)
Cl5 C2S H2S 113.3
Cl6 C2S H2S 113.3
Cl4 C2S H2S 113.3
C2 N1 C16 110.5(9)
C2 N1 H179 124.8
C16 N1 H179 124.8
C44 N2 C30 109.3(10)
C44 N2 H180 125.3
C30 N2 H180 125.3
C62 Si1 C65 120.2(10)
C62 Si1 C58 114.1(8)
C65 Si1 C58 105.6(7)
C62 Si1 C59 109.5(12)
C65 Si1 C59 104.6(9)
C58 Si1 C59 100.8(9)
C73 Si2 C69 106.9(11)
C73 Si2 C70 113(3)
C69 Si2 C70 107.1(6)
C73 Si2 C76 108(3)
C69 Si2 C76 110.0(7)
C70 Si2 C76 111.8(7)
C69 Si2 C73A 105(2)
C70 Si2 C73A 112.4(19)
C76 Si2 C73A 110(2)
C81 Si3 C87 89(2)
C81 Si3 C80 114.4(9)
C87 Si3 C80 115.7(14)
C81 Si3 C84 112.4(15)
C87 Si3 C84 118.2(15)
C80 Si3 C84 106.5(9)
C91 Si4 C92 106.7(6)
C91 Si4 C95 106.8(6)
C92 Si4 C95 111.6(6)
C91 Si4 C98 109.2(5)
C92 Si4 C98 111.2(7)
C95 Si4 C98 111.1(6)
C109 Si5 C102 108.8(7)
C109 Si5 C103 114.5(8)
C102 Si5 C103 105.5(6)
C109 Si5 C106 115.9(10)
C102 Si5 C106 105.1(6)
C103 Si5 C106 106.2(8)
C114 Si6 C117 114.5(9)
C114 Si6 C113 107.9(8)
C117 Si6 C113 103.9(7)
C114 Si6 C120 113.2(10)
C117 Si6 C120 109.1(9)
C113 Si6 C120 107.6(7)
C131 Si7 C124 109.9(16)
C131 Si7 C128 109.5(18)
C124 Si7 C128 106.6(9)
C131 Si7 C125 110.8(18)
C124 Si7 C125 109.4(11)
C128 Si7 C125 110.6(12)
C147 Si8 C143 108.1(8)
C147 Si8 C150 104.7(10)
C143 Si8 C150 112.7(7)
C147 Si8 C144 113.6(7)
C143 Si8 C144 107.8(6)
C150 Si8 C144 110.0(8)
C73A C74A H158 109.5
C73A C74A H159 109.5
H158 C74A H159 109.4
C73A C74A H160 109.5
H158 C74A H160 109.5
H159 C74A H160 109.4
C74A C73A C75A 122(5)
C74A C73A Si2 123(3)
C75A C73A Si2 102(4)
C74A C73A H161 102.3
C75A C73A H161 102.2
Si2 C73A H161 102.3
C73A C75A H162 109.3
C73A C75A H163 109.5
H162 C75A H163 109.5
C73A C75A H164 109.6
H162 C75A H164 109.5
H163 C75A H164 109.5

loop_
_geom_bond_atom_site_label_1
_geom_bond_atom_site_label_2
_geom_bond_distance
C1 C2 1.355(15)
C1 C14 1.404(15)
C1 C15 1.458(14)
C2 N1 1.334(14)
C2 C3 1.401(16)
C3 C4 1.344(17)
C3 H3 0.9300
C4 C5 1.447(15)
C4 H4 0.9300
C5 C6 1.348(16)
C5 C14 1.409(15)
C6 C57 1.436(17)
C6 C7 1.464(16)
C7 C12 1.374(16)
C7 C8 1.395(16)
C8 C9 1.338(18)
C8 H8 0.9300
C9 C10 1.453(19)
C9 H9 0.9300
C10 C11 1.331(18)
C10 C138 1.406(19)
C11 C12 1.431(16)
C11 H11 0.9300
C12 C13 1.405(16)
C13 C14 1.405(14)
C13 C68 1.441(17)
C15 C16 1.392(16)
C15 C28 1.446(15)
C16 N1 1.350(14)
C16 C17 1.370(17)
C17 C18 1.318(16)
C17 H17 0.9300
C18 C19 1.424(16)
C18 H18 0.9300
C19 C20 1.407(17)
C19 C28 1.423(16)
C20 C21 1.398(16)
C20 C79 1.404(18)
C21 C26 1.378(17)
C21 C22 1.428(17)
C22 C23 1.290(18)
C22 H22 0.9300
C23 C24 1.403(17)
C23 H23 0.9300
C24 C25 1.368(16)
C24 C137 1.410(16)
C25 C26 1.406(16)
C25 H25 0.9300
C26 C27 1.409(16)
C27 C28 1.388(15)
C27 C90 1.403(16)
C29 C30 1.406(16)
C29 C43 1.410(17)
C29 C42 1.440(16)
C30 N2 1.361(15)
C30 C31 1.370(17)
C31 C32 1.339(16)
C31 H31 0.9300
C32 C33 1.402(16)
C32 H32 0.9300
C33 C42 1.402(16)
C33 C34 1.407(16)
C34 C101 1.392(17)
C34 C35 1.424(15)
C35 C40 1.376(16)
C35 C36 1.439(17)
C36 C37 1.313(17)
C36 H36 0.9300
C37 C38 1.417(19)
C37 H37 0.9300
C037 Cl2 1.64(2)
C037 Cl1 1.69(2)
C037 Cl3 1.781(19)
C037 H037 0.9800
C38 C39 1.351(17)
C38 C134 1.368(17)
C39 C40 1.409(16)
C39 H39 0.9300
C40 C41 1.433(16)
C41 C112 1.386(17)
C41 C42 1.407(16)
C43 C44 1.399(15)
C43 C56 1.419(17)
C44 N2 1.318(16)
C44 C45 1.431(18)
C45 C46 1.324(18)
C45 H45 0.9300
C46 C47 1.436(17)
C46 H46 0.9300
C47 C48 1.350(17)
C47 C56 1.430(15)
C48 C49 1.396(17)
C48 C123 1.416(18)
C49 C54 1.343(17)
C49 C50 1.456(18)
C50 C51 1.351(19)
C50 H50 0.9300
C51 C52 1.344(19)
C51 H51 0.9300
C52 C53 1.361(18)
C52 C141 1.397(19)
C53 C54 1.429(17)
C53 H53 0.9300
C54 C55 1.448(17)
C55 C56 1.369(15)
C55 C142 1.415(17)
C57 C58 1.148(17)
C58 Si1 1.857(14)
C59 C60 1.497(7)
C59 C61 1.501(7)
C59 Si1 2.06(3)
C59 H59 0.9800
C60 H60A 0.9300
C60 H60B 0.9300
C61 H61A 0.9605
C61 H61B 0.9601
C61 H61C 0.9597
C62 C64 1.57(3)
C62 C63 1.57(3)
C62 Si1 1.72(2)
C62 H62 0.9800
C63 H63A 0.9601
C63 H63B 0.9601
C63 H63C 0.9594
C64 H64A 0.9598
C64 H64B 0.9601
C64 H64C 0.9599
C65 C66 1.39(3)
C65 C67 1.54(3)
C65 Si1 1.774(16)
C65 H65 0.9800
C66 H66A 0.9300
C66 H66B 0.9300
C67 H67A 0.9599
C67 H67B 0.9600
C67 H67C 0.9600
C68 C69 1.167(17)
C69 Si2 1.830(13)
C70 C72 1.50(2)
C70 C71 1.546(19)
C70 Si2 1.831(15)
C70 H70 0.9800
C71 H71A 0.9600
C71 H71B 0.9600
C71 H71C 0.9601
C72 H72A 0.9603
C72 H72B 0.9599
C72 H72C 0.9597
C73 C75 1.48(3)
C73 C74 1.51(3)
C73 Si2 1.83(5)
C73 H151 0.9800
C74 H152 0.9586
C74 H153 0.9607
C74 H154 0.9608
C75 H155 0.9603
C75 H156 0.9636
C75 H157 0.9572
C76 C78 1.475(13)
C76 C77 1.51(3)
C76 Si2 1.848(14)
C76 H76 0.9800
C77 H77A 0.9603
C77 H77B 0.9600
C77 H77C 0.9598
C78 H78A 0.9300
C78 H78B 0.9300
C79 C80 1.194(19)
C80 Si3 1.828(17)
C81 C82 1.483(12)
C81 C83 1.496(12)
C81 Si3 1.64(2)
C81 H81 0.9800
C82 H82A 0.9605
C82 H82B 0.9602
C82 H82C 0.9593
C83 H83A 0.9600
C83 H83B 0.9600
C83 H83C 0.9600
C84 C86 1.493(12)
C84 C85 1.502(12)
C84 Si3 1.85(2)
C84 H84 0.9800
C85 H85A 0.9581
C85 H85B 0.9607
C85 H85C 0.9611
C86 H86A 0.9619
C86 H86B 0.9582
C86 H86C 0.9599
C87 C88 1.498(14)
C87 C89 1.505(14)
C87 Si3 1.72(4)
C87 H165 0.9800
C88 H166 0.9607
C88 H167 0.9599
C88 H168 0.9594
C89 H169 0.9600
C89 H170 0.9611
C89 H171 0.9599
C90 C91 1.233(16)
C91 Si4 1.781(12)
C92 C93 1.46(2)
C92 C94 1.53(2)
C92 Si4 1.862(13)
C92 H92 0.9800
C93 H93A 0.9596
C93 H93B 0.9602
C93 H93C 0.9602
C94 H94A 0.9602
C94 H94B 0.9597
C94 H94C 0.9598
C95 C97 1.47(2)
C95 C96 1.52(2)
C95 Si4 1.862(15)
C95 H95 0.9800
C96 H96A 0.9601
C96 H96B 0.9601
C96 H96C 0.9599
C97 H97A 0.9597
C97 H97B 0.9600
C97 H97C 0.9601
C98 C99 1.48(2)
C98 C100 1.511(18)
C98 Si4 1.887(13)
C98 H98 0.9800
C99 H99A 0.9599
C99 H99B 0.9599
C99 H99C 0.9601
C100 H10A 0.9600
C100 H10B 0.9600
C100 H10C 0.9600
C101 C102 1.191(17)
C102 Si5 1.815(14)
C103 C104 1.49(2)
C103 C105 1.49(2)
C103 Si5 1.867(14)
C103 H103 0.9800
C104 H10D 0.9598
C104 H10E 0.9600
C104 H10F 0.9597
C105 H10G 0.9600
C105 H10H 0.9598
C105 H10I 0.9601
C106 C107 1.42(3)
C106 C108 1.53(2)
C106 Si5 1.884(16)
C106 H106 0.9800
C107 H10J 0.9604
C107 H10K 0.9601
C107 H10L 0.9592
C108 H10M 0.9595
C108 H10N 0.9602
C108 H10O 0.9602
C109 C111 1.51(2)
C109 C110 1.51(3)
C109 Si5 1.77(2)
C109 H109 0.9800
C110 H11A 0.9596
C110 H11B 0.9611
C110 H11C 0.9597
C111 H11D 0.9597
C111 H11E 0.9604
C111 H11F 0.9599
C112 C113 1.188(17)
C113 Si6 1.839(14)
C114 C116 1.47(3)
C114 C115 1.50(3)
C114 Si6 1.78(2)
C114 H114 0.9800
C115 H11G 0.9605
C115 H11H 0.9600
C115 H11I 0.9597
C116 H11J 0.9601
C116 H11K 0.9601
C116 H11L 0.9601
C117 C119 1.60(3)
C117 C118 1.62(3)
C117 Si6 1.839(17)
C117 H117 0.9800
C118 H11M 0.9597
C118 H11N 0.9605
C118 H11O 0.9602
C119 H11P 0.9599
C119 H11Q 0.9600
C119 H11R 0.9599
C120 C121 1.511(13)
C120 C122 1.512(13)
C120 Si6 1.85(2)
C120 H120 0.9800
C121 H12A 0.9600
C121 H12B 0.9599
C121 H12C 0.9602
C122 H12D 0.9599
C122 H12E 0.9601
C122 H12F 0.9600
C123 C124 1.18(2)
C124 Si7 1.829(19)
C125 C127 1.57(3)
C125 C126 1.60(5)
C125 Si7 1.94(3)
C125 H125 0.9800
C126 H12G 0.9594
C126 H12H 0.9606
C126 H12I 0.9603
C127 H12J 0.9604
C127 H12K 0.9591
C127 H12L 0.9602
C128 C129 1.48(3)
C128 C130 1.53(4)
C128 Si7 1.84(2)
C128 H128 0.9800
C129 H12M 0.9602
C129 H12N 0.9599
C129 H12O 0.9598
C130 H13A 0.9595
C130 H13B 0.9591
C130 H13C 0.9605
C131 C132 1.506(14)
C131 C133 1.512(14)
C131 Si7 1.79(4)
C131 H131 0.9800
C132 H13D 0.9604
C132 H13E 0.9609
C132 H13F 0.9602
C133 H13G 0.9596
C133 H13H 0.9580
C133 H13I 0.9609
C134 C135 1.216(17)
C135 C136 1.364(17)
C136 C137 1.155(15)
C138 C139 1.189(18)
C139 C140 1.37(2)
C140 C141 1.192(18)
C142 C143 1.195(17)
C143 Si8 1.822(14)
C144 C146 1.50(2)
C144 C145 1.52(2)
C144 Si8 1.885(14)
C144 H144 0.9800
C145 H14A 0.9601
C145 H14B 0.9599
C145 H14C 0.9600
C146 H14D 0.9600
C146 H14E 0.9600
C146 H14F 0.9600
C147 C149 1.43(2)
C147 C148 1.473(19)
C147 Si8 1.799(18)
C147 H147 0.9800
C148 H14G 0.9599
C148 H14H 0.9600
C148 H14I 0.9601
C149 H14J 0.9300
C149 H14K 0.9300
C150 C152 1.45(3)
C150 C151 1.52(2)
C150 Si8 1.86(2)
C150 H150 0.9800
C151 H15A 0.9603
C151 H15B 0.9600
C151 H15C 0.9598
C152 H15D 0.9599
C152 H15E 0.9601
C152 H15F 0.9597
Cl6 C2S 1.70(3)
C2S Cl5 1.68(3)
C2S Cl4 1.71(3)
C2S H2S 0.9800
N1 H179 0.8600
N2 H180 0.8600
Si2 C73A 1.86(5)
C74A C73A 1.35(8)
C74A H158 0.9601
C74A H159 0.9611
C74A H160 0.9592
C73A C75A 1.48(8)
C73A H161 0.9800
C75A H162 0.9600
C75A H163 0.9600
C75A H164 0.9600
